data_7003439
loop_
_publ_author_name
'Ellis, David'
'McIntosh, Ruaraidh D.'
'Esquirolea, Susana'
'Vi\~nas, Clara'
'Rosair, Georgina M.'
'Teixidor, Francesc'
'Welch, Alan J.'

_publ_section_title
;
 New 13-vertex metallacarborane sandwich compounds; synthetic and
 structural studies
;
_journal_issue 8
_journal_name_full 'Dalton Transactions'
_journal_page_first 1009
_journal_page_last 1017
_journal_paper_doi 10.1039/b716169g
_journal_year 2008
_chemical_formula_sum 'C28 H72 B20 Fe K2 O12'
_chemical_formula_weight 951.11
_chemical_name_systematic
;
?
;
_space_group_IT_number 2
_symmetry_cell_setting triclinic
_symmetry_space_group_name_Hall '-P 1'
_symmetry_space_group_name_H-M 'P -1'
_atom_sites_solution_hydrogens geom
_atom_sites_solution_primary direct
_atom_sites_solution_secondary difmap
_audit_creation_method SHELXL-97
_cell_angle_alpha 85.816(7)
_cell_angle_beta 83.028(7)
_cell_angle_gamma 60.542(7)
_cell_formula_units_Z 4
_cell_length_a 17.3264(19)
_cell_length_b 17.501(2)
_cell_length_c 18.566(2)
_cell_measurement_reflns_used 4375
_cell_measurement_temperature 100(2)
_cell_measurement_theta_max 28.18
_cell_measurement_theta_min 3.33
_cell_volume 4865.1(10)
_computing_cell_refinement 'Bruker SMART'
_computing_data_collection 'Bruker SMART'
_computing_data_reduction 'Bruker SAINT'
_computing_molecular_graphics 'Bruker SHELXTL'
_computing_publication_material 'Bruker SHELXTL'
_computing_structure_refinement 'SHELXL-97 (Sheldrick, 1997)'
_computing_structure_solution 'SHELXS-97 (Sheldrick, 1990)'
_diffrn_ambient_temperature 100(2)
_diffrn_measured_fraction_theta_full 0.992
_diffrn_measured_fraction_theta_max 0.979
_diffrn_measurement_device_type 'CCD area detector'
_diffrn_measurement_method 'phi and omega scans'
_diffrn_radiation_monochromator graphite
_diffrn_radiation_source 'fine-focus sealed tube'
_diffrn_radiation_type MoK\a
_diffrn_radiation_wavelength 0.71073
_diffrn_reflns_av_R_equivalents 0.0548
_diffrn_reflns_av_sigmaI/netI 0.0567
_diffrn_reflns_limit_h_max 23
_diffrn_reflns_limit_h_min -22
_diffrn_reflns_limit_k_max 23
_diffrn_reflns_limit_k_min -23
_diffrn_reflns_limit_l_max 24
_diffrn_reflns_limit_l_min -24
_diffrn_reflns_number 141651
_diffrn_reflns_theta_full 25.00
_diffrn_reflns_theta_max 28.30
_diffrn_reflns_theta_min 1.34
_diffrn_standards_decay_% 0
_diffrn_standards_interval_count 0
_diffrn_standards_interval_time 0
_diffrn_standards_number 0
_exptl_absorpt_coefficient_mu 0.533
_exptl_absorpt_correction_T_max 0.948
_exptl_absorpt_correction_T_min 0.873
_exptl_absorpt_correction_type multi-scan
_exptl_absorpt_process_details 'SADABS (Sheldrick 2002)'
_exptl_crystal_colour orange
_exptl_crystal_density_diffrn 1.298
_exptl_crystal_density_method 'not measured'
_exptl_crystal_description block
_exptl_crystal_F_000 2000
_exptl_crystal_size_max 0.20
_exptl_crystal_size_mid 0.12
_exptl_crystal_size_min 0.10
_refine_diff_density_max 1.877
_refine_diff_density_min -0.720
_refine_diff_density_rms 0.067
_refine_ls_extinction_method none
_refine_ls_goodness_of_fit_ref 1.021
_refine_ls_hydrogen_treatment mixed
_refine_ls_matrix_type full
_refine_ls_number_parameters 1279
_refine_ls_number_reflns 23691
_refine_ls_number_restraints 0
_refine_ls_restrained_S_all 1.021
_refine_ls_R_factor_all 0.0886
_refine_ls_R_factor_gt 0.0410
_refine_ls_shift/su_max 0.002
_refine_ls_shift/su_mean 0.000
_refine_ls_structure_factor_coef Fsqd
_refine_ls_weighting_details 'calc w=1/[\s^2^(Fo^2^)+(0.0563P)^2^+0.0000P] where P=(Fo^2^+2Fc^2^)/3'
_refine_ls_weighting_scheme calc
_refine_ls_wR_factor_gt 0.0942
_refine_ls_wR_factor_ref 0.1132
_reflns_number_gt 14216
_reflns_number_total 23691
_reflns_threshold_expression >2sigma(I)
_cod_data_source_file b716169g.txt
_cod_data_source_block 4
_cod_depositor_comments
;
The following automatic conversions were performed:
'_symmetry_cell_setting' value 'Triclinic' changed to 'triclinic'
according to '/home/saulius/struct/CIF-dictionaries/cif_core.dic'
dictionary named 'cif_core.dic' version 2.4.1 from 2010-06-29.

Automatic conversion script
Id: cif_fix_enum 1527 2010-12-29 10:47:43Z saulius 
;
_cod_original_cell_volume 4865.2(10)
_cod_original_sg_symbol_H-M P-1
_cod_database_code 7003439

loop_
_symmetry_equiv_pos_as_xyz
'x, y, z'
'-x, -y, -z'

loop_
_atom_site_label
_atom_site_type_symbol
_atom_site_fract_x
_atom_site_fract_y
_atom_site_fract_z
_atom_site_U_iso_or_equiv
_atom_site_adp_type
_atom_site_occupancy
_atom_site_symmetry_multiplicity
_atom_site_calc_flag
_atom_site_refinement_flags
_atom_site_disorder_assembly
_atom_site_disorder_group
Fe4A Fe 0.724460(18) 0.528154(18) 0.744036(14) 0.01022(7) Uani 1 1 d . . .
C1A C 0.64739(13) 0.65738(12) 0.77740(10) 0.0124(4) Uani 1 1 d . . .
H1A H 0.6135(13) 0.7071(13) 0.7469(11) 0.015 Uiso 1 1 d . . .
B2A B 0.74273(15) 0.63637(15) 0.78545(12) 0.0131(5) Uani 1 1 d . . .
H2A H 0.7694(13) 0.6785(13) 0.7564(10) 0.016 Uiso 1 1 d . . .
B3A B 0.59772(16) 0.61026(15) 0.81412(12) 0.0138(5) Uani 1 1 d . . .
H3A H 0.5307(13) 0.6305(13) 0.8000(10) 0.017 Uiso 1 1 d . . .
B5A B 0.64337(15) 0.67081(15) 0.86985(12) 0.0129(5) Uani 1 1 d . . .
H5A H 0.6030(13) 0.7383(13) 0.8862(10) 0.015 Uiso 1 1 d . . .
B6A B 0.81787(15) 0.52881(15) 0.81586(12) 0.0126(5) Uani 1 1 d . . .
H6A H 0.8883(13) 0.5009(13) 0.7944(10) 0.015 Uiso 1 1 d . . .
B7A B 0.66275(15) 0.49883(15) 0.84532(11) 0.0113(5) Uani 1 1 d . . .
H7A H 0.6366(13) 0.4569(13) 0.8436(10) 0.014 Uiso 1 1 d . . .
B8A B 0.61185(15) 0.58501(15) 0.90857(12) 0.0132(5) Uani 1 1 d . . .
H8A H 0.5529(13) 0.5998(13) 0.9401(10) 0.016 Uiso 1 1 d . . .
B9A B 0.76884(15) 0.61515(15) 0.87892(12) 0.0132(5) Uani 1 1 d . . .
H9A H 0.8013(13) 0.6517(13) 0.8932(10) 0.016 Uiso 1 1 d . . .
C10A C 0.77235(13) 0.46465(13) 0.84435(10) 0.0118(4) Uani 1 1 d . . .
H10A H 0.8086(13) 0.4053(14) 0.8361(10) 0.014 Uiso 1 1 d . . .
B11A B 0.69624(15) 0.59614(15) 0.94275(12) 0.0127(5) Uani 1 1 d . . .
H11A H 0.6858(13) 0.6196(13) 0.9980(11) 0.015 Uiso 1 1 d . . .
B12A B 0.80119(15) 0.50884(15) 0.90940(12) 0.0132(5) Uani 1 1 d . . .
H12A H 0.8613(13) 0.4673(13) 0.9391(10) 0.016 Uiso 1 1 d . . .
B13A B 0.70888(15) 0.49144(15) 0.92678(12) 0.0121(5) Uani 1 1 d . . .
H13A H 0.7132(13) 0.4393(13) 0.9656(10) 0.015 Uiso 1 1 d . . .
C1B C 0.63579(13) 0.56230(13) 0.66687(10) 0.0130(4) Uani 1 1 d . . .
H1B H 0.5766(14) 0.6058(13) 0.6720(10) 0.016 Uiso 1 1 d . . .
B2B B 0.65541(15) 0.47006(15) 0.68999(12) 0.0136(5) Uani 1 1 d . . .
H2B H 0.6014(13) 0.4572(13) 0.7140(10) 0.016 Uiso 1 1 d . . .
B3B B 0.70208(16) 0.59266(16) 0.63430(12) 0.0150(5) Uani 1 1 d . . .
H3B H 0.6783(13) 0.6612(13) 0.6193(10) 0.018 Uiso 1 1 d . . .
B5B B 0.68237(16) 0.50622(16) 0.58639(12) 0.0150(5) Uani 1 1 d . . .
H5B H 0.6309(13) 0.5283(13) 0.5464(11) 0.018 Uiso 1 1 d . . .
B6B B 0.76672(15) 0.39318(15) 0.70791(12) 0.0129(5) Uani 1 1 d . . .
H6B H 0.7778(13) 0.3448(13) 0.7514(10) 0.016 Uiso 1 1 d . . .
B7B B 0.81695(15) 0.52618(15) 0.65064(12) 0.0126(5) Uani 1 1 d . . .
H7B H 0.8572(13) 0.5575(13) 0.6554(10) 0.015 Uiso 1 1 d . . .
B8B B 0.78327(16) 0.52321(16) 0.56502(12) 0.0149(5) Uani 1 1 d . . .
H8B H 0.7953(13) 0.5561(13) 0.5190(11) 0.018 Uiso 1 1 d . . .
B9B B 0.73210(15) 0.38896(15) 0.62375(12) 0.0139(5) Uani 1 1 d . . .
H9B H 0.7099(13) 0.3435(13) 0.6118(10) 0.017 Uiso 1 1 d . . .
C10B C 0.84295(13) 0.42700(13) 0.68769(10) 0.0135(4) Uani 1 1 d . . .
H10B H 0.8886(14) 0.4042(13) 0.7188(11) 0.016 Uiso 1 1 d . . .
B11B B 0.79155(16) 0.41993(15) 0.55606(12) 0.0142(5) Uani 1 1 d . . .
H11B H 0.7999(13) 0.3961(13) 0.5015(11) 0.017 Uiso 1 1 d . . .
B12B B 0.84417(16) 0.35224(16) 0.63065(12) 0.0146(5) Uani 1 1 d . . .
H12B H 0.8965(13) 0.2820(14) 0.6316(10) 0.017 Uiso 1 1 d . . .
B13B B 0.87390(16) 0.43119(16) 0.59624(12) 0.0149(5) Uani 1 1 d . . .
H13B H 0.9428(14) 0.4097(13) 0.5754(10) 0.018 Uiso 1 1 d . . .
Fe4C Fe 0.724925(18) 1.025553(18) 0.243660(14) 0.00962(7) Uani 1 1 d . . .
C1C C 0.64630(13) 1.15439(13) 0.27667(10) 0.0134(4) Uani 1 1 d . . .
H1C H 0.6162(13) 1.2024(13) 0.2452(11) 0.016 Uiso 1 1 d . . .
B2C B 0.74040(16) 1.13515(15) 0.28545(12) 0.0140(5) Uani 1 1 d . . .
H2C H 0.7673(13) 1.1754(13) 0.2563(10) 0.017 Uiso 1 1 d . . .
B3C B 0.59744(15) 1.10620(15) 0.31268(12) 0.0140(5) Uani 1 1 d . . .
H3C H 0.5277(13) 1.1263(13) 0.2997(10) 0.017 Uiso 1 1 d . . .
B5C B 0.64007(16) 1.16806(16) 0.36955(12) 0.0147(5) Uani 1 1 d . . .
H5C H 0.6005(13) 1.2354(14) 0.3829(10) 0.018 Uiso 1 1 d . . .
B6C B 0.81589(15) 1.02810(15) 0.31689(12) 0.0137(5) Uani 1 1 d . . .
H6C H 0.8887(13) 0.9993(13) 0.2947(10) 0.016 Uiso 1 1 d . . .
B7C B 0.66295(15) 0.99505(15) 0.34421(12) 0.0131(5) Uani 1 1 d . . .
H7C H 0.6372(13) 0.9519(13) 0.3421(10) 0.016 Uiso 1 1 d . . .
B8C B 0.60971(16) 1.08097(15) 0.40746(12) 0.0139(5) Uani 1 1 d . . .
H8C H 0.5481(13) 1.0940(13) 0.4422(10) 0.017 Uiso 1 1 d . . .
B9C B 0.76463(15) 1.11473(15) 0.38000(12) 0.0134(5) Uani 1 1 d . . .
H9C H 0.7950(13) 1.1502(13) 0.3939(10) 0.016 Uiso 1 1 d . . .
C10C C 0.77180(13) 0.96282(13) 0.34440(10) 0.0119(4) Uani 1 1 d . . .
H10C H 0.8070(14) 0.9067(14) 0.3371(10) 0.014 Uiso 1 1 d . . .
B11C B 0.69212(15) 1.09426(15) 0.44261(12) 0.0141(5) Uani 1 1 d . . .
H11C H 0.6839(13) 1.1198(13) 0.4970(11) 0.017 Uiso 1 1 d . . .
B12C B 0.79841(15) 1.00816(15) 0.41000(12) 0.0136(5) Uani 1 1 d . . .
H12C H 0.8543(13) 0.9679(13) 0.4391(10) 0.016 Uiso 1 1 d . . .
B13C B 0.70773(15) 0.98847(15) 0.42652(12) 0.0142(5) Uani 1 1 d . . .
H13C H 0.7159(13) 0.9364(13) 0.4669(11) 0.017 Uiso 1 1 d . . .
C1D C 0.63837(13) 1.06103(13) 0.16474(10) 0.0127(4) Uani 1 1 d . . .
H1D H 0.5840(14) 1.1034(14) 0.1687(11) 0.015 Uiso 1 1 d . . .
B2D B 0.65492(15) 0.96967(15) 0.18868(12) 0.0134(5) Uani 1 1 d . . .
H2D H 0.5993(13) 0.9572(13) 0.2108(10) 0.016 Uiso 1 1 d . . .
B3D B 0.70747(15) 1.08868(15) 0.13371(12) 0.0133(5) Uani 1 1 d . . .
H3D H 0.6848(13) 1.1576(13) 0.1213(10) 0.016 Uiso 1 1 d . . .
B5D B 0.68634(15) 1.00470(15) 0.08510(12) 0.0128(5) Uani 1 1 d . . .
H5D H 0.6410(13) 1.0246(13) 0.0440(10) 0.015 Uiso 1 1 d . . .
B6D B 0.76510(15) 0.89161(15) 0.20794(12) 0.0139(5) Uani 1 1 d . . .
H6D H 0.7736(13) 0.8410(13) 0.2514(10) 0.017 Uiso 1 1 d . . .
B7D B 0.82139(15) 1.02037(15) 0.15222(12) 0.0123(5) Uani 1 1 d . . .
H7D H 0.8604(13) 1.0479(13) 0.1597(10) 0.015 Uiso 1 1 d . . .
B8D B 0.78976(15) 1.01804(15) 0.06557(12) 0.0135(5) Uani 1 1 d . . .
H8D H 0.8022(13) 1.0550(13) 0.0179(11) 0.016 Uiso 1 1 d . . .
B9D B 0.73182(15) 0.88759(15) 0.12233(12) 0.0133(5) Uani 1 1 d . . .
H9D H 0.7069(13) 0.8447(13) 0.1121(10) 0.016 Uiso 1 1 d . . .
C10D C 0.84306(13) 0.92236(13) 0.18907(10) 0.0129(4) Uani 1 1 d . . .
H10D H 0.8897(14) 0.8987(13) 0.2182(11) 0.015 Uiso 1 1 d . . .
B11D B 0.79477(15) 0.91670(15) 0.05625(12) 0.0128(5) Uani 1 1 d . . .
H11D H 0.8045(13) 0.8930(13) 0.0021(11) 0.015 Uiso 1 1 d . . .
B12D B 0.84397(16) 0.84810(15) 0.13189(12) 0.0141(5) Uani 1 1 d . . .
H12D H 0.8988(13) 0.7761(13) 0.1341(10) 0.017 Uiso 1 1 d . . .
B13D B 0.87733(15) 0.92466(15) 0.09817(12) 0.0135(5) Uani 1 1 d . . .
H13D H 0.9481(14) 0.8979(13) 0.0813(10) 0.016 Uiso 1 1 d . . .
K1A K 0.78273(3) 0.46464(3) 1.08769(2) 0.01307(10) Uani 1 1 d . . .
K1B K 0.27737(3) 0.95823(3) 0.09429(2) 0.01307(10) Uani 1 1 d . . .
K1C K 0.72429(3) 0.54372(3) 0.39979(2) 0.01455(10) Uani 1 1 d . . .
K1D K 0.78409(3) 0.96446(3) 0.59122(2) 0.01400(10) Uani 1 1 d . . .
C11A C 0.77403(14) 0.25622(13) 1.09116(11) 0.0190(5) Uani 1 1 d . . .
H11Z H 0.7846 0.2402 1.1427 0.023 Uiso 1 1 calc R . .
H11Y H 0.7855 0.2033 1.0658 0.023 Uiso 1 1 calc R . .
C12A C 0.92289(13) 0.22441(13) 1.06212(12) 0.0192(5) Uani 1 1 d . . .
H12E H 0.9370 0.1710 1.0360 0.023 Uiso 1 1 calc R . .
H12F H 0.9350 0.2078 1.1133 0.023 Uiso 1 1 calc R . .
C13A C 0.97938(14) 0.26252(14) 1.02810(11) 0.0205(5) Uani 1 1 d . . .
H13E H 1.0428 0.2166 1.0234 0.025 Uiso 1 1 calc R . .
H13F H 0.9620 0.2860 0.9790 0.025 Uiso 1 1 calc R . .
C14A C 1.02015(13) 0.37043(13) 1.04356(11) 0.0174(4) Uani 1 1 d . . .
H14A H 1.0019 0.3975 0.9955 0.021 Uiso 1 1 calc R . .
H14B H 1.0838 0.3251 1.0373 0.021 Uiso 1 1 calc R . .
C15A C 1.00736(13) 0.43887(13) 1.09460(11) 0.0176(5) Uani 1 1 d . . .
H15A H 1.0217 0.4127 1.1435 0.021 Uiso 1 1 calc R . .
H15B H 1.0476 0.4630 1.0775 0.021 Uiso 1 1 calc R . .
C16A C 0.90096(14) 0.57461(13) 1.14541(11) 0.0182(4) Uani 1 1 d . . .
H16A H 0.9413 0.5989 1.1295 0.022 Uiso 1 1 calc R . .
H16B H 0.9125 0.5504 1.1952 0.022 Uiso 1 1 calc R . .
C17A C 0.80598(14) 0.64536(14) 1.14445(11) 0.0200(5) Uani 1 1 d . . .
H17A H 0.7949 0.6956 1.1735 0.024 Uiso 1 1 calc R . .
H17B H 0.7932 0.6663 1.0940 0.024 Uiso 1 1 calc R . .
C18A C 0.65854(14) 0.67591(14) 1.18213(12) 0.0245(5) Uani 1 1 d . . .
H18A H 0.6397 0.7043 1.1345 0.029 Uiso 1 1 calc R . .
H18B H 0.6497 0.7215 1.2158 0.029 Uiso 1 1 calc R . .
C19A C 0.60435(15) 0.63343(14) 1.21134(12) 0.0240(5) Uani 1 1 d . . .
H19A H 0.6261 0.6014 1.2572 0.029 Uiso 1 1 calc R . .
H19B H 0.5412 0.6787 1.2217 0.029 Uiso 1 1 calc R . .
C20A C 0.55969(13) 0.53250(13) 1.18306(11) 0.0172(4) Uani 1 1 d . . .
H20A H 0.4958 0.5769 1.1899 0.021 Uiso 1 1 calc R . .
H20B H 0.5777 0.5016 1.2300 0.021 Uiso 1 1 calc R . .
C21A C 0.57443(13) 0.46865(13) 1.12702(11) 0.0179(4) Uani 1 1 d . . .
H21A H 0.5332 0.4445 1.1389 0.022 Uiso 1 1 calc R . .
H21B H 0.5635 0.4980 1.0788 0.022 Uiso 1 1 calc R . .
C22A C 0.67994(13) 0.32689(13) 1.08585(11) 0.0188(5) Uani 1 1 d . . .
H22A H 0.6700 0.3446 1.0345 0.023 Uiso 1 1 calc R . .
H22B H 0.6383 0.3053 1.1056 0.023 Uiso 1 1 calc R . .
O1A O 0.66476(9) 0.39978(9) 1.12637(7) 0.0159(3) Uani 1 1 d . . .
O2A O 0.83207(9) 0.28777(8) 1.05870(7) 0.0156(3) Uani 1 1 d . . .
O3A O 0.96712(9) 0.33117(9) 1.07277(7) 0.0155(3) Uani 1 1 d . . .
O4A O 0.91697(9) 0.50720(9) 1.09762(7) 0.0167(3) Uani 1 1 d . . .
O5A O 0.74968(9) 0.61030(9) 1.17430(7) 0.0187(3) Uani 1 1 d . . .
O6A O 0.61151(9) 0.57439(9) 1.15952(7) 0.0164(3) Uani 1 1 d . . .
C11B C 0.51455(13) 0.86031(13) 0.04489(11) 0.0178(4) Uani 1 1 d . . .
H11E H 0.4964 0.8856 -0.0036 0.021 Uiso 1 1 calc R . .
H11F H 0.5774 0.8130 0.0390 0.021 Uiso 1 1 calc R . .
C12B C 0.50520(13) 0.92987(13) 0.09318(11) 0.0182(5) Uani 1 1 d . . .
H12G H 0.5213 0.9050 0.1422 0.022 Uiso 1 1 calc R . .
H12H H 0.5456 0.9528 0.0732 0.022 Uiso 1 1 calc R . .
C13B C 0.40018(14) 1.06686(13) 0.14403(11) 0.0195(5) Uani 1 1 d . . .
H13G H 0.4421 1.0893 0.1280 0.023 Uiso 1 1 calc R . .
H13H H 0.4103 1.0438 0.1943 0.023 Uiso 1 1 calc R . .
C14B C 0.30642(14) 1.13900(14) 0.14139(12) 0.0215(5) Uani 1 1 d . . .
H14C H 0.2961 1.1892 0.1702 0.026 Uiso 1 1 calc R . .
H14D H 0.2954 1.1595 0.0906 0.026 Uiso 1 1 calc R . .
C15B C 0.15681(14) 1.17446(14) 0.17416(13) 0.0277(5) Uani 1 1 d . . .
H15C H 0.1403 1.1979 0.1249 0.033 Uiso 1 1 calc R . .
H15D H 0.1485 1.2231 0.2040 0.033 Uiso 1 1 calc R . .
C16B C 0.09928(15) 1.13778(15) 0.20726(13) 0.0283(6) Uani 1 1 d . . .
H16C H 0.1184 1.1112 0.2553 0.034 Uiso 1 1 calc R . .
H16D H 0.0367 1.1854 0.2145 0.034 Uiso 1 1 calc R . .
C17B C 0.05207(14) 1.03509(14) 0.19198(11) 0.0204(5) Uani 1 1 d . . .
H17C H -0.0116 1.0806 0.1967 0.024 Uiso 1 1 calc R . .
H17D H 0.0691 1.0110 0.2410 0.024 Uiso 1 1 calc R . .
C18B C 0.06551(13) 0.96368(14) 0.14441(12) 0.0215(5) Uani 1 1 d . . .
H18C H 0.0241 0.9412 0.1624 0.026 Uiso 1 1 calc R . .
H18D H 0.0536 0.9863 0.0942 0.026 Uiso 1 1 calc R . .
C19B C 0.16991(14) 0.81935(14) 0.10995(11) 0.0202(5) Uani 1 1 d . . .
H19C H 0.1572 0.8337 0.0587 0.024 Uiso 1 1 calc R . .
H19D H 0.1300 0.7977 0.1339 0.024 Uiso 1 1 calc R . .
C20B C 0.26506(14) 0.75043(13) 0.11378(11) 0.0192(5) Uani 1 1 d . . .
H20C H 0.2784 0.7379 0.1650 0.023 Uiso 1 1 calc R . .
H20D H 0.2762 0.6955 0.0920 0.023 Uiso 1 1 calc R . .
C21B C 0.41236(13) 0.71944(13) 0.07626(11) 0.0193(5) Uani 1 1 d . . .
H21C H 0.4254 0.6645 0.0533 0.023 Uiso 1 1 calc R . .
H21D H 0.4273 0.7056 0.1271 0.023 Uiso 1 1 calc R . .
C22B C 0.46711(14) 0.75620(14) 0.03617(11) 0.0206(5) Uani 1 1 d . . .
H22C H 0.5303 0.7098 0.0291 0.025 Uiso 1 1 calc R . .
H22D H 0.4460 0.7786 -0.0122 0.025 Uiso 1 1 calc R . .
O1B O 0.45908(9) 0.82583(9) 0.07743(7) 0.0165(3) Uani 1 1 d . . .
O2B O 0.41495(9) 0.99891(9) 0.09734(7) 0.0171(3) Uani 1 1 d . . .
O3B O 0.24722(9) 1.10697(9) 0.17017(7) 0.0187(3) Uani 1 1 d . . .
O4B O 0.10528(9) 1.07328(9) 0.16143(7) 0.0178(3) Uani 1 1 d . . .
O5B O 0.15505(9) 0.89540(9) 0.14554(7) 0.0170(3) Uani 1 1 d . . .
O6B O 0.32063(9) 0.78178(8) 0.07504(7) 0.0160(3) Uani 1 1 d . . .
C11C C 0.71358(14) 0.35323(14) 0.34473(13) 0.0240(5) Uani 1 1 d . . .
H11G H 0.6864 0.3226 0.3240 0.029 Uiso 1 1 calc R . .
H11H H 0.7315 0.3269 0.3931 0.029 Uiso 1 1 calc R . .
C12C C 0.79327(14) 0.34325(14) 0.29603(12) 0.0234(5) Uani 1 1 d . . .
H12I H 0.8353 0.2803 0.2873 0.028 Uiso 1 1 calc R . .
H12J H 0.7747 0.3727 0.2487 0.028 Uiso 1 1 calc R . .
C13C C 0.91315(14) 0.37335(14) 0.28730(12) 0.0229(5) Uani 1 1 d . . .
H13I H 0.8975 0.4017 0.2392 0.028 Uiso 1 1 calc R . .
H13J H 0.9570 0.3105 0.2799 0.028 Uiso 1 1 calc R . .
C14C C 0.95291(14) 0.41630(13) 0.32574(12) 0.0220(5) Uani 1 1 d . . .
H14E H 0.9642 0.3913 0.3754 0.026 Uiso 1 1 calc R . .
H14F H 1.0102 0.4060 0.2991 0.026 Uiso 1 1 calc R . .
C15C C 0.92808(13) 0.55507(13) 0.35764(11) 0.0194(5) Uani 1 1 d . . .
H15E H 0.9861 0.5412 0.3305 0.023 Uiso 1 1 calc R . .
H15F H 0.9376 0.5386 0.4093 0.023 Uiso 1 1 calc R . .
C16C C 0.86356(13) 0.65102(13) 0.35068(11) 0.0189(5) Uani 1 1 d . . .
H16E H 0.8888 0.6860 0.3671 0.023 Uiso 1 1 calc R . .
H16F H 0.8517 0.6667 0.2993 0.023 Uiso 1 1 calc R . .
C17C C 0.71681(13) 0.75896(13) 0.38960(11) 0.0184(5) Uani 1 1 d . . .
H17E H 0.6989 0.7739 0.3396 0.022 Uiso 1 1 calc R . .
H17F H 0.7403 0.7972 0.4019 0.022 Uiso 1 1 calc R . .
C18C C 0.63850(13) 0.77276(13) 0.44175(11) 0.0180(4) Uani 1 1 d . . .
H18E H 0.6579 0.7517 0.4908 0.022 Uiso 1 1 calc R . .
H18F H 0.5945 0.8361 0.4445 0.022 Uiso 1 1 calc R . .
C19C C 0.52892(14) 0.72965(14) 0.46994(11) 0.0197(5) Uani 1 1 d . . .
H19E H 0.4859 0.7916 0.4820 0.024 Uiso 1 1 calc R . .
H19F H 0.5541 0.6981 0.5150 0.024 Uiso 1 1 calc R . .
C20C C 0.48242(13) 0.68833(13) 0.43878(11) 0.0194(5) Uani 1 1 d . . .
H20E H 0.4307 0.6951 0.4726 0.023 Uiso 1 1 calc R . .
H20F H 0.4605 0.7175 0.3921 0.023 Uiso 1 1 calc R . .
C21C C 0.50598(14) 0.55468(14) 0.39508(11) 0.0193(5) Uani 1 1 d . . .
H21E H 0.4931 0.5777 0.3451 0.023 Uiso 1 1 calc R . .
H21F H 0.4494 0.5653 0.4233 0.023 Uiso 1 1 calc R . .
C22C C 0.57083(14) 0.45846(14) 0.39344(12) 0.0217(5) Uani 1 1 d . . .
H22E H 0.5835 0.4355 0.4435 0.026 Uiso 1 1 calc R . .
H22F H 0.5452 0.4269 0.3718 0.026 Uiso 1 1 calc R . .
O1C O 0.65089(9) 0.44451(9) 0.35153(7) 0.0170(3) Uani 1 1 d . . .
O2C O 0.83583(9) 0.38154(9) 0.32955(7) 0.0181(3) Uani 1 1 d . . .
O3C O 0.89194(9) 0.50748(9) 0.32892(7) 0.0161(3) Uani 1 1 d . . .
O4C O 0.78334(9) 0.66939(9) 0.39406(7) 0.0170(3) Uani 1 1 d . . .
O5C O 0.59880(9) 0.72563(9) 0.41781(7) 0.0163(3) Uani 1 1 d . . .
O6C O 0.54372(9) 0.59794(9) 0.42770(7) 0.0166(3) Uani 1 1 d . . .
C11D C 0.59821(14) 1.12492(14) 0.71408(12) 0.0220(5) Uani 1 1 d . . .
H11I H 0.5539 1.1864 0.7264 0.026 Uiso 1 1 calc R . .
H11J H 0.6182 1.0915 0.7598 0.026 Uiso 1 1 calc R . .
C12D C 0.55696(14) 1.08522(13) 0.67358(12) 0.0203(5) Uani 1 1 d . . .
H12K H 0.5020 1.0911 0.7018 0.024 Uiso 1 1 calc R . .
H12L H 0.5412 1.1156 0.6261 0.024 Uiso 1 1 calc R . .
C13D C 0.58540(13) 0.95048(13) 0.62773(11) 0.0181(5) Uani 1 1 d . . .
H13K H 0.5785 0.9703 0.5764 0.022 Uiso 1 1 calc R . .
H13L H 0.5263 0.9632 0.6520 0.022 Uiso 1 1 calc R . .
C14D C 0.64911(13) 0.85427(13) 0.63160(11) 0.0181(5) Uani 1 1 d . . .
H14G H 0.6597 0.8353 0.6827 0.022 Uiso 1 1 calc R . .
H14H H 0.6242 0.8210 0.6116 0.022 Uiso 1 1 calc R . .
C15D C 0.79648(13) 0.74749(13) 0.59028(11) 0.0170(4) Uani 1 1 d . . .
H15G H 0.7729 0.7116 0.5728 0.020 Uiso 1 1 calc R . .
H15H H 0.8135 0.7274 0.6400 0.020 Uiso 1 1 calc R . .
C16D C 0.87555(13) 0.73782(13) 0.54105(11) 0.0181(4) Uani 1 1 d . . .
H16G H 0.9197 0.6748 0.5351 0.022 Uiso 1 1 calc R . .
H16H H 0.8570 0.7633 0.4927 0.022 Uiso 1 1 calc R . .
C17D C 0.99033(14) 0.77496(14) 0.52606(11) 0.0202(5) Uani 1 1 d . . .
H17G H 0.9723 0.8033 0.4783 0.024 Uiso 1 1 calc R . .
H17H H 1.0348 0.7124 0.5181 0.024 Uiso 1 1 calc R . .
C18D C 1.02997(13) 0.81899(13) 0.56230(12) 0.0203(5) Uani 1 1 d . . .
H18G H 1.0433 0.7939 0.6117 0.024 Uiso 1 1 calc R . .
H18H H 1.0863 0.8094 0.5343 0.024 Uiso 1 1 calc R . .
C19D C 1.00192(14) 0.95699(14) 0.60027(11) 0.0206(5) Uani 1 1 d . . .
H19G H 1.0579 0.9491 0.5726 0.025 Uiso 1 1 calc R . .
H19H H 1.0151 0.9337 0.6501 0.025 Uiso 1 1 calc R . .
C20D C 0.93436(14) 1.05205(14) 0.60280(12) 0.0225(5) Uani 1 1 d . . .
H20G H 0.9584 1.0852 0.6242 0.027 Uiso 1 1 calc R . .
H20H H 0.9204 1.0751 0.5530 0.027 Uiso 1 1 calc R . .
C21D C 0.79168(14) 1.15392(13) 0.65301(12) 0.0219(5) Uani 1 1 d . . .
H21G H 0.7725 1.1804 0.6050 0.026 Uiso 1 1 calc R . .
H21H H 0.8183 1.1854 0.6734 0.026 Uiso 1 1 calc R . .
C22D C 0.71344(14) 1.16189(14) 0.70264(11) 0.0217(5) Uani 1 1 d . . .
H22G H 0.7333 1.1322 0.7496 0.026 Uiso 1 1 calc R . .
H22H H 0.6704 1.2245 0.7119 0.026 Uiso 1 1 calc R . .
O1D O 0.67185(9) 1.12236(9) 0.66960(7) 0.0169(3) Uani 1 1 d . . .
O2D O 0.62008(9) 0.99542(9) 0.66317(7) 0.0159(3) Uani 1 1 d . . .
O3D O 0.73041(9) 0.83803(9) 0.59042(7) 0.0164(3) Uani 1 1 d . . .
O4D O 0.91466(9) 0.78180(9) 0.57116(7) 0.0167(3) Uani 1 1 d . . .
O5D O 0.96814(9) 0.91058(9) 0.56633(7) 0.0169(3) Uani 1 1 d . . .
O6D O 0.85568(9) 1.06321(9) 0.64538(7) 0.0169(3) Uani 1 1 d . . .

loop_
_atom_site_aniso_label
_atom_site_aniso_U_11
_atom_site_aniso_U_22
_atom_site_aniso_U_33
_atom_site_aniso_U_23
_atom_site_aniso_U_13
_atom_site_aniso_U_12
Fe4A 0.01103(15) 0.01086(16) 0.00991(13) -0.00109(11) -0.00058(11) -0.00618(13)
C1A 0.0136(10) 0.0076(10) 0.0126(9) -0.0011(8) -0.0015(8) -0.0025(9)
B2A 0.0151(12) 0.0120(12) 0.0119(10) -0.0017(9) -0.0011(9) -0.0061(10)
B3A 0.0151(12) 0.0146(12) 0.0112(10) -0.0035(9) -0.0007(9) -0.0065(11)
B5A 0.0130(12) 0.0127(13) 0.0134(11) -0.0025(9) 0.0008(9) -0.0067(10)
B6A 0.0132(12) 0.0121(12) 0.0119(10) -0.0006(9) -0.0027(9) -0.0053(10)
B7A 0.0125(11) 0.0127(12) 0.0108(10) -0.0004(9) -0.0011(9) -0.0077(10)
B8A 0.0118(12) 0.0167(13) 0.0127(11) -0.0024(9) 0.0013(9) -0.0084(11)
B9A 0.0137(12) 0.0140(13) 0.0136(11) -0.0018(9) -0.0007(9) -0.0080(11)
C10A 0.0107(10) 0.0109(11) 0.0120(9) -0.0005(8) -0.0014(8) -0.0038(9)
B11A 0.0157(12) 0.0132(12) 0.0107(11) -0.0007(9) -0.0005(9) -0.0084(10)
B12A 0.0128(12) 0.0145(13) 0.0143(11) -0.0006(9) -0.0017(9) -0.0081(11)
B13A 0.0133(12) 0.0138(12) 0.0111(10) -0.0003(9) -0.0007(9) -0.0081(10)
C1B 0.0106(10) 0.0153(11) 0.0122(9) -0.0028(8) -0.0036(8) -0.0049(9)
B2B 0.0140(12) 0.0161(13) 0.0115(11) -0.0027(9) -0.0012(9) -0.0076(11)
B3B 0.0184(12) 0.0153(13) 0.0127(11) -0.0005(9) -0.0031(10) -0.0090(11)
B5B 0.0169(12) 0.0168(13) 0.0152(11) -0.0006(9) -0.0035(10) -0.0107(11)
B6B 0.0132(12) 0.0126(12) 0.0124(11) -0.0026(9) -0.0005(9) -0.0058(10)
B7B 0.0132(12) 0.0154(13) 0.0115(10) -0.0018(9) 0.0017(9) -0.0091(11)
B8B 0.0190(13) 0.0167(13) 0.0116(11) -0.0002(9) -0.0008(10) -0.0109(11)
B9B 0.0160(12) 0.0128(12) 0.0153(11) -0.0018(9) 0.0002(10) -0.0090(11)
C10B 0.0150(11) 0.0138(11) 0.0130(9) -0.0004(8) -0.0038(8) -0.0075(9)
B11B 0.0169(12) 0.0151(13) 0.0125(11) -0.0022(9) -0.0009(10) -0.0092(11)
B12B 0.0184(12) 0.0145(13) 0.0119(11) -0.0020(9) -0.0009(10) -0.0087(11)
B13B 0.0149(12) 0.0187(13) 0.0125(11) -0.0045(9) 0.0028(10) -0.0096(11)
Fe4C 0.00960(15) 0.00972(15) 0.00973(13) -0.00108(10) -0.00040(11) -0.00486(13)
C1C 0.0163(11) 0.0085(10) 0.0106(9) -0.0021(8) 0.0000(8) -0.0025(9)
B2C 0.0178(12) 0.0113(12) 0.0144(11) -0.0031(9) 0.0007(10) -0.0082(11)
B3C 0.0122(12) 0.0119(12) 0.0144(11) -0.0021(9) 0.0010(9) -0.0035(10)
B5C 0.0160(12) 0.0137(13) 0.0149(11) -0.0025(9) 0.0001(10) -0.0076(11)
B6C 0.0143(12) 0.0141(12) 0.0137(11) -0.0023(9) -0.0022(9) -0.0072(11)
B7C 0.0134(12) 0.0142(12) 0.0113(11) -0.0011(9) 0.0010(9) -0.0068(11)
B8C 0.0143(12) 0.0146(13) 0.0130(11) -0.0017(9) 0.0009(10) -0.0076(11)
B9C 0.0131(12) 0.0157(13) 0.0143(11) -0.0019(9) -0.0017(9) -0.0090(11)
C10C 0.0118(10) 0.0091(10) 0.0126(9) -0.0008(8) -0.0025(8) -0.0029(9)
B11C 0.0156(12) 0.0152(13) 0.0132(11) -0.0015(9) -0.0008(10) -0.0087(11)
B12C 0.0137(12) 0.0157(13) 0.0113(11) -0.0025(9) -0.0022(9) -0.0066(11)
B13C 0.0160(12) 0.0137(13) 0.0126(11) -0.0012(9) 0.0007(10) -0.0074(11)
C1D 0.0099(10) 0.0133(11) 0.0120(9) -0.0018(8) -0.0023(8) -0.0030(9)
B2D 0.0127(12) 0.0149(13) 0.0136(11) -0.0020(9) -0.0016(9) -0.0073(10)
B3D 0.0152(12) 0.0123(12) 0.0126(11) -0.0001(9) -0.0036(9) -0.0064(10)
B5D 0.0128(12) 0.0134(12) 0.0131(11) -0.0012(9) -0.0011(9) -0.0070(10)
B6D 0.0138(12) 0.0105(12) 0.0163(11) -0.0010(9) -0.0027(10) -0.0046(10)
B7D 0.0129(12) 0.0144(12) 0.0119(11) -0.0008(9) -0.0010(9) -0.0083(10)
B8D 0.0135(12) 0.0169(13) 0.0126(11) -0.0014(9) 0.0006(9) -0.0097(11)
B9D 0.0156(12) 0.0126(12) 0.0130(11) -0.0021(9) -0.0024(10) -0.0074(11)
C10D 0.0117(10) 0.0127(11) 0.0129(9) -0.0008(8) -0.0026(8) -0.0045(9)
B11D 0.0123(12) 0.0151(13) 0.0111(11) -0.0032(9) 0.0013(9) -0.0069(10)
B12D 0.0156(12) 0.0133(13) 0.0130(11) -0.0030(9) -0.0009(9) -0.0063(11)
B13D 0.0124(12) 0.0161(13) 0.0119(11) -0.0032(9) -0.0003(9) -0.0068(11)
K1A 0.0127(2) 0.0135(2) 0.0135(2) -0.00081(17) -0.00099(17) -0.0068(2)
K1B 0.0128(2) 0.0124(2) 0.0138(2) -0.00172(17) -0.00085(17) -0.00590(19)
K1C 0.0135(2) 0.0130(2) 0.0171(2) -0.00265(17) -0.00246(18) -0.0059(2)
K1D 0.0122(2) 0.0136(2) 0.0162(2) -0.00210(17) -0.00015(18) -0.0064(2)
C11A 0.0245(12) 0.0151(11) 0.0205(11) 0.0013(9) 0.0023(9) -0.0131(10)
C12A 0.0147(11) 0.0095(11) 0.0292(11) -0.0040(9) -0.0034(9) -0.0019(9)
C13A 0.0152(11) 0.0185(12) 0.0238(11) -0.0099(9) 0.0013(9) -0.0045(10)
C14A 0.0111(10) 0.0187(12) 0.0200(10) 0.0015(9) 0.0008(8) -0.0060(9)
C15A 0.0119(11) 0.0188(12) 0.0242(11) 0.0032(9) -0.0035(9) -0.0091(10)
C16A 0.0211(11) 0.0196(12) 0.0201(10) -0.0007(9) -0.0021(9) -0.0145(10)
C17A 0.0267(12) 0.0164(12) 0.0217(11) 0.0007(9) -0.0054(9) -0.0136(10)
C18A 0.0188(12) 0.0139(12) 0.0360(13) -0.0094(10) -0.0034(10) -0.0029(10)
C19A 0.0178(12) 0.0218(13) 0.0276(12) -0.0136(10) 0.0016(10) -0.0051(10)
C20A 0.0113(10) 0.0151(11) 0.0193(10) 0.0021(8) 0.0024(8) -0.0030(9)
C21A 0.0116(10) 0.0172(12) 0.0232(11) 0.0015(9) -0.0011(9) -0.0060(9)
C22A 0.0188(11) 0.0172(12) 0.0246(11) -0.0032(9) 0.0007(9) -0.0122(10)
O1A 0.0125(7) 0.0130(8) 0.0216(7) -0.0034(6) -0.0009(6) -0.0056(6)
O2A 0.0126(7) 0.0117(7) 0.0212(7) 0.0012(6) -0.0003(6) -0.0053(6)
O3A 0.0135(7) 0.0158(8) 0.0179(7) -0.0042(6) 0.0028(6) -0.0080(6)
O4A 0.0141(7) 0.0154(8) 0.0216(7) -0.0024(6) -0.0033(6) -0.0072(6)
O5A 0.0138(7) 0.0142(8) 0.0263(8) -0.0015(6) -0.0019(6) -0.0052(7)
O6A 0.0160(7) 0.0152(8) 0.0178(7) -0.0053(6) 0.0027(6) -0.0077(6)
C11B 0.0130(11) 0.0199(12) 0.0184(10) 0.0014(9) -0.0016(9) -0.0066(10)
C12B 0.0142(11) 0.0193(12) 0.0222(11) 0.0022(9) -0.0050(9) -0.0087(10)
C13B 0.0240(12) 0.0200(12) 0.0214(11) -0.0020(9) -0.0034(9) -0.0156(10)
C14B 0.0260(12) 0.0157(12) 0.0265(11) -0.0005(9) -0.0031(10) -0.0130(11)
C15B 0.0210(12) 0.0149(12) 0.0419(14) -0.0113(10) -0.0051(11) -0.0028(10)
C16B 0.0187(12) 0.0283(14) 0.0332(13) -0.0178(10) 0.0018(10) -0.0064(11)
C17B 0.0127(11) 0.0215(12) 0.0204(11) 0.0000(9) 0.0024(9) -0.0043(10)
C18B 0.0136(11) 0.0226(12) 0.0278(12) 0.0005(9) -0.0040(9) -0.0082(10)
C19B 0.0225(12) 0.0208(12) 0.0237(11) -0.0067(9) 0.0031(9) -0.0157(10)
C20B 0.0249(12) 0.0129(11) 0.0222(11) -0.0008(8) 0.0016(9) -0.0118(10)
C21B 0.0160(11) 0.0103(11) 0.0276(11) -0.0041(9) -0.0068(9) -0.0020(9)
C22B 0.0160(11) 0.0183(12) 0.0258(11) -0.0112(9) -0.0005(9) -0.0059(10)
O1B 0.0153(7) 0.0175(8) 0.0174(7) -0.0057(6) 0.0019(6) -0.0085(6)
O2B 0.0139(7) 0.0152(8) 0.0224(7) -0.0048(6) -0.0029(6) -0.0063(6)
O3B 0.0155(8) 0.0124(8) 0.0264(8) -0.0027(6) -0.0028(6) -0.0050(7)
O4B 0.0158(8) 0.0192(8) 0.0173(7) -0.0069(6) 0.0012(6) -0.0075(7)
O5B 0.0117(7) 0.0155(8) 0.0231(7) -0.0049(6) -0.0003(6) -0.0060(6)
O6B 0.0136(7) 0.0110(7) 0.0211(7) 0.0011(6) 0.0002(6) -0.0048(6)
C11C 0.0228(12) 0.0119(12) 0.0376(13) -0.0051(9) -0.0016(10) -0.0082(10)
C12C 0.0239(12) 0.0179(12) 0.0297(12) -0.0104(9) -0.0023(10) -0.0099(10)
C13C 0.0197(12) 0.0167(12) 0.0296(12) -0.0096(9) 0.0061(10) -0.0074(10)
C14C 0.0134(11) 0.0132(12) 0.0337(12) -0.0038(9) 0.0014(9) -0.0026(10)
C15C 0.0149(11) 0.0210(12) 0.0236(11) -0.0071(9) 0.0001(9) -0.0094(10)
C16C 0.0185(11) 0.0195(12) 0.0225(11) -0.0026(9) 0.0009(9) -0.0125(10)
C17C 0.0184(11) 0.0141(11) 0.0235(11) 0.0002(9) -0.0059(9) -0.0078(10)
C18C 0.0190(11) 0.0122(11) 0.0215(10) -0.0047(8) -0.0034(9) -0.0058(9)
C19C 0.0186(11) 0.0169(12) 0.0199(11) -0.0047(9) 0.0041(9) -0.0065(10)
C20C 0.0121(11) 0.0158(12) 0.0248(11) -0.0016(9) -0.0007(9) -0.0027(10)
C21C 0.0172(11) 0.0273(13) 0.0193(10) -0.0053(9) 0.0004(9) -0.0153(10)
C22C 0.0213(12) 0.0252(13) 0.0235(11) -0.0056(9) 0.0057(9) -0.0160(11)
O1C 0.0162(8) 0.0156(8) 0.0201(7) -0.0024(6) 0.0004(6) -0.0086(7)
O2C 0.0189(8) 0.0160(8) 0.0202(7) -0.0067(6) 0.0021(6) -0.0091(7)
O3C 0.0131(7) 0.0129(8) 0.0212(7) -0.0024(6) -0.0032(6) -0.0050(6)
O4C 0.0142(7) 0.0124(8) 0.0209(7) -0.0004(6) 0.0025(6) -0.0048(6)
O5C 0.0159(7) 0.0154(8) 0.0183(7) -0.0050(6) 0.0010(6) -0.0081(6)
O6C 0.0139(7) 0.0145(8) 0.0209(7) -0.0035(6) -0.0044(6) -0.0055(6)
C11D 0.0180(12) 0.0182(12) 0.0257(12) -0.0090(9) 0.0086(10) -0.0069(10)
C12D 0.0134(11) 0.0129(11) 0.0299(12) -0.0021(9) 0.0030(9) -0.0036(10)
C13D 0.0143(11) 0.0197(12) 0.0236(11) -0.0047(9) 0.0003(9) -0.0106(10)
C14D 0.0165(11) 0.0188(12) 0.0216(11) -0.0038(9) 0.0026(9) -0.0110(10)
C15D 0.0156(11) 0.0108(11) 0.0240(11) -0.0009(8) -0.0020(9) -0.0059(9)
C16D 0.0177(11) 0.0140(11) 0.0219(11) -0.0047(8) -0.0034(9) -0.0063(10)
C17D 0.0161(11) 0.0170(12) 0.0235(11) -0.0020(9) 0.0066(9) -0.0066(10)
C18D 0.0107(11) 0.0152(12) 0.0283(12) 0.0026(9) 0.0019(9) -0.0024(10)
C19D 0.0160(11) 0.0298(13) 0.0208(11) -0.0054(9) 0.0019(9) -0.0150(10)
C20D 0.0232(12) 0.0271(13) 0.0246(11) -0.0046(9) 0.0042(10) -0.0187(11)
C21D 0.0225(12) 0.0140(12) 0.0314(12) -0.0025(9) -0.0041(10) -0.0100(10)
C22D 0.0240(12) 0.0167(12) 0.0245(11) -0.0086(9) -0.0031(10) -0.0089(10)
O1D 0.0169(8) 0.0170(8) 0.0189(7) -0.0047(6) 0.0015(6) -0.0100(7)
O2D 0.0140(7) 0.0119(7) 0.0202(7) -0.0028(6) -0.0015(6) -0.0049(6)
O3D 0.0123(7) 0.0122(8) 0.0227(7) -0.0002(6) 0.0027(6) -0.0054(6)
O4D 0.0141(7) 0.0174(8) 0.0195(7) -0.0050(6) 0.0033(6) -0.0090(7)
O5D 0.0128(7) 0.0161(8) 0.0219(7) -0.0016(6) -0.0026(6) -0.0067(7)
O6D 0.0159(8) 0.0158(8) 0.0205(7) -0.0001(6) -0.0002(6) -0.0092(7)

loop_
_atom_type_symbol
_atom_type_description
_atom_type_scat_dispersion_real
_atom_type_scat_dispersion_imag
_atom_type_scat_source
C C 0.0033 0.0016 'International Tables Vol C Tables 4.2.6.8 and 6.1.1.4'
H H 0.0000 0.0000 'International Tables Vol C Tables 4.2.6.8 and 6.1.1.4'
B B 0.0013 0.0007 'International Tables Vol C Tables 4.2.6.8 and 6.1.1.4'
Fe Fe 0.3463 0.8444 'International Tables Vol C Tables 4.2.6.8 and 6.1.1.4'
O O 0.0106 0.0060 'International Tables Vol C Tables 4.2.6.8 and 6.1.1.4'
K K 0.2009 0.2494 'International Tables Vol C Tables 4.2.6.8 and 6.1.1.4'

loop_
_geom_angle_atom_site_label_1
_geom_angle_atom_site_label_2
_geom_angle_atom_site_label_3
_geom_angle
_geom_angle_site_symmetry_1
_geom_angle_site_symmetry_3
_geom_angle_publ_flag
C1B Fe4A C1A 85.71(8) . . ?
C1B Fe4A C10A 149.85(8) . . ?
C1A Fe4A C10A 100.36(8) . . ?
C1B Fe4A C10B 100.30(8) . . ?
C1A Fe4A C10B 150.27(7) . . ?
C10A Fe4A C10B 88.99(7) . . ?
C1B Fe4A B7A 106.76(8) . . ?
C1A Fe4A B7A 83.96(8) . . ?
C10A Fe4A B7A 45.69(8) . . ?
C10B Fe4A B7A 121.03(8) . . ?
C1B Fe4A B7B 84.06(8) . . ?
C1A Fe4A B7B 107.46(8) . . ?
C10A Fe4A B7B 121.07(8) . . ?
C10B Fe4A B7B 45.38(8) . . ?
B7A Fe4A B7B 165.12(9) . . ?
C1B Fe4A B6A 163.00(8) . . ?
C1A Fe4A B6A 82.41(8) . . ?
C10A Fe4A B6A 45.49(8) . . ?
C10B Fe4A B6A 84.43(8) . . ?
B7A Fe4A B6A 84.09(8) . . ?
B7B Fe4A B6A 87.94(8) . . ?
C1B Fe4A B6B 82.03(8) . . ?
C1A Fe4A B6B 162.67(8) . . ?
C10A Fe4A B6B 84.57(8) . . ?
C10B Fe4A B6B 45.31(8) . . ?
B7A Fe4A B6B 87.90(8) . . ?
B7B Fe4A B6B 83.46(8) . . ?
B6A Fe4A B6B 111.98(8) . . ?
C1B Fe4A B3B 41.52(8) . . ?
C1A Fe4A B3B 81.93(8) . . ?
C10A Fe4A B3B 168.12(8) . . ?
C10B Fe4A B3B 83.64(8) . . ?
B7A Fe4A B3B 146.00(8) . . ?
B7B Fe4A B3B 47.70(8) . . ?
B6A Fe4A B3B 124.14(8) . . ?
B6B Fe4A B3B 96.68(8) . . ?
C1B Fe4A B3A 81.55(8) . . ?
C1A Fe4A B3A 41.36(8) . . ?
C10A Fe4A B3A 83.84(8) . . ?
C10B Fe4A B3A 167.97(8) . . ?
B7A Fe4A B3A 47.69(8) . . ?
B7B Fe4A B3A 146.36(8) . . ?
B6A Fe4A B3A 97.24(8) . . ?
B6B Fe4A B3A 124.03(8) . . ?
B3B Fe4A B3A 104.92(8) . . ?
C1B Fe4A B2B 40.72(8) . . ?
C1A Fe4A B2B 116.91(8) . . ?
C10A Fe4A B2B 113.46(8) . . ?
C10B Fe4A B2B 83.88(8) . . ?
B7A Fe4A B2B 84.17(8) . . ?
B7B Fe4A B2B 98.49(8) . . ?
B6A Fe4A B2B 156.06(8) . . ?
B6B Fe4A B2B 46.78(8) . . ?
B3B Fe4A B2B 75.07(8) . . ?
B3A Fe4A B2B 90.11(8) . . ?
C1B Fe4A B2A 117.39(8) . . ?
C1A Fe4A B2A 40.95(8) . . ?
C10A Fe4A B2A 83.67(8) . . ?
C10B Fe4A B2A 113.77(8) . . ?
B7A Fe4A B2A 98.48(8) . . ?
B7B Fe4A B2A 84.98(8) . . ?
B6A Fe4A B2A 46.71(8) . . ?
B6B Fe4A B2A 156.16(8) . . ?
B3B Fe4A B2A 90.78(8) . . ?
B3A Fe4A B2A 75.10(8) . . ?
B2B Fe4A B2A 156.37(8) . . ?
B2A C1A B3A 127.70(18) . . ?
B2A C1A B5A 77.89(14) . . ?
B3A C1A B5A 75.06(13) . . ?
B2A C1A Fe4A 76.20(12) . . ?
B3A C1A Fe4A 75.31(11) . . ?
B5A C1A Fe4A 113.97(13) . . ?
B2A C1A H1A 116.6(12) . . ?
B3A C1A H1A 115.6(12) . . ?
B5A C1A H1A 120.1(12) . . ?
Fe4A C1A H1A 125.8(12) . . ?
C1A B2A B6A 117.64(17) . . ?
C1A B2A B9A 112.59(16) . . ?
B6A B2A B9A 58.98(12) . . ?
C1A B2A B5A 55.56(12) . . ?
B6A B2A B5A 98.97(14) . . ?
B9A B2A B5A 59.02(11) . . ?
C1A B2A Fe4A 62.85(10) . . ?
B6A B2A Fe4A 65.35(10) . . ?
B9A B2A Fe4A 110.89(13) . . ?
B5A B2A Fe4A 95.43(11) . . ?
C1A B2A H2A 119.6(10) . . ?
B6A B2A H2A 119.8(10) . . ?
B9A B2A H2A 111.5(10) . . ?
B5A B2A H2A 127.9(10) . . ?
Fe4A B2A H2A 130.6(10) . . ?
C1A B3A B8A 114.60(16) . . ?
C1A B3A B7A 118.11(17) . . ?
B8A B3A B7A 59.00(12) . . ?
C1A B3A B5A 57.06(12) . . ?
B8A B3A B5A 59.93(12) . . ?
B7A B3A B5A 100.44(14) . . ?
C1A B3A Fe4A 63.34(11) . . ?
B8A B3A Fe4A 111.42(13) . . ?
B7A B3A Fe4A 64.84(10) . . ?
B5A B3A Fe4A 97.73(12) . . ?
C1A B3A H3A 119.0(10) . . ?
B8A B3A H3A 114.3(10) . . ?
B7A B3A H3A 117.4(10) . . ?
B5A B3A H3A 131.3(10) . . ?
Fe4A B3A H3A 124.9(10) . . ?
C1A B5A B11A 133.18(17) . . ?
C1A B5A B8A 100.66(14) . . ?
B11A B5A B8A 56.69(12) . . ?
C1A B5A B9A 99.06(14) . . ?
B11A B5A B9A 56.27(12) . . ?
B8A B5A B9A 103.26(15) . . ?
C1A B5A B3A 47.88(11) . . ?
B11A B5A B3A 105.46(15) . . ?
B8A B5A B3A 54.61(11) . . ?
B9A B5A B3A 118.69(15) . . ?
C1A B5A B2A 46.55(10) . . ?
B11A B5A B2A 104.61(15) . . ?
B8A B5A B2A 118.59(15) . . ?
B9A B5A B2A 54.04(11) . . ?
B3A B5A B2A 85.31(12) . . ?
C1A B5A H5A 112.9(10) . . ?
B11A B5A H5A 113.8(10) . . ?
B8A B5A H5A 120.0(10) . . ?
B9A B5A H5A 117.7(10) . . ?
B3A B5A H5A 122.6(10) . . ?
B2A B5A H5A 120.7(10) . . ?
C10A B6A B12A 59.87(12) . . ?
C10A B6A B9A 104.13(15) . . ?
B12A B6A B9A 58.65(13) . . ?
C10A B6A B2A 115.80(16) . . ?
B12A B6A B2A 114.61(16) . . ?
B9A B6A B2A 61.41(13) . . ?
C10A B6A Fe4A 64.49(10) . . ?
B12A B6A Fe4A 117.75(13) . . ?
B9A B6A Fe4A 114.68(13) . . ?
B2A B6A Fe4A 67.94(10) . . ?
C10A B6A H6A 121.9(10) . . ?
B12A B6A H6A 114.2(10) . . ?
B9A B6A H6A 120.9(10) . . ?
B2A B6A H6A 117.2(10) . . ?
Fe4A B6A H6A 117.5(10) . . ?
C10A B7A B13A 59.82(12) . . ?
C10A B7A B8A 103.79(15) . . ?
B13A B7A B8A 58.43(12) . . ?
C10A B7A B3A 114.36(16) . . ?
B13A B7A B3A 112.87(16) . . ?
B8A B7A B3A 60.30(12) . . ?
C10A B7A Fe4A 65.02(9) . . ?
B13A B7A Fe4A 118.18(13) . . ?
B8A B7A Fe4A 114.49(13) . . ?
B3A B7A Fe4A 67.47(10) . . ?
C10A B7A H7A 123.9(11) . . ?
B13A B7A H7A 113.9(11) . . ?
B8A B7A H7A 119.0(10) . . ?
B3A B7A H7A 117.6(11) . . ?
Fe4A B7A H7A 118.8(10) . . ?
B13A B8A B11A 61.35(13) . . ?
B13A B8A B7A 60.58(13) . . ?
B11A B8A B7A 108.26(16) . . ?
B13A B8A B3A 115.13(16) . . ?
B11A B8A B3A 116.82(16) . . ?
B7A B8A B3A 60.70(12) . . ?
B13A B8A B5A 107.44(15) . . ?
B11A B8A B5A 58.72(12) . . ?
B7A B8A B5A 105.45(15) . . ?
B3A B8A B5A 65.45(12) . . ?
B13A B8A H8A 120.0(11) . . ?
B11A B8A H8A 121.0(11) . . ?
B7A B8A H8A 122.6(11) . . ?
B3A B8A H8A 113.2(11) . . ?
B5A B8A H8A 123.9(11) . . ?
B12A B9A B11A 61.24(13) . . ?
B12A B9A B6A 60.52(13) . . ?
B11A B9A B6A 107.96(16) . . ?
B12A B9A B2A 114.66(16) . . ?
B11A B9A B2A 117.94(16) . . ?
B6A B9A B2A 59.61(12) . . ?
B12A B9A B5A 106.91(15) . . ?
B11A B9A B5A 58.45(12) . . ?
B6A B9A B5A 104.88(15) . . ?
B2A B9A B5A 66.94(12) . . ?
B12A B9A H9A 122.2(11) . . ?
B11A B9A H9A 121.3(10) . . ?
B6A B9A H9A 123.9(10) . . ?
B2A B9A H9A 111.3(10) . . ?
B5A B9A H9A 122.3(10) . . ?
B7A C10A B6A 123.05(16) . . ?
B7A C10A B13A 62.31(12) . . ?
B6A C10A B13A 115.54(15) . . ?
B7A C10A B12A 115.78(15) . . ?
B6A C10A B12A 62.28(12) . . ?
B13A C10A B12A 61.43(12) . . ?
B7A C10A Fe4A 69.29(10) . . ?
B6A C10A Fe4A 70.02(10) . . ?
B13A C10A Fe4A 124.00(13) . . ?
B12A C10A Fe4A 124.59(13) . . ?
B7A C10A H10A 114.0(12) . . ?
B6A C10A H10A 115.6(12) . . ?
B13A C10A H10A 115.7(12) . . ?
B12A C10A H10A 116.4(12) . . ?
Fe4A C10A H10A 108.3(12) . . ?
B9A B11A B8A 116.82(16) . . ?
B9A B11A B12A 58.61(13) . . ?
B8A B11A B12A 108.53(16) . . ?
B9A B11A B13A 108.77(16) . . ?
B8A B11A B13A 58.29(12) . . ?
B12A B11A B13A 59.32(12) . . ?
B9A B11A B5A 65.28(13) . . ?
B8A B11A B5A 64.59(13) . . ?
B12A B11A B5A 110.21(15) . . ?
B13A B11A B5A 109.67(15) . . ?
B9A B11A K1A 117.93(12) . . ?
B8A B11A K1A 114.40(12) . . ?
B12A B11A K1A 73.82(10) . . ?
B13A B11A K1A 72.04(10) . . ?
B5A B11A K1A 175.97(14) . . ?
B9A B11A H11A 118.2(10) . . ?
B8A B11A H11A 119.4(10) . . ?
B12A B11A H11A 120.3(10) . . ?
B13A B11A H11A 121.0(10) . . ?
B5A B11A H11A 121.0(10) . . ?
K1A B11A H11A 55.7(10) . . ?
C10A B12A B9A 104.27(15) . . ?
C10A B12A B13A 59.21(12) . . ?
B9A B12A B13A 110.95(17) . . ?
C10A B12A B6A 57.85(12) . . ?
B9A B12A B6A 60.83(13) . . ?
B13A B12A B6A 109.83(16) . . ?
C10A B12A B11A 102.17(15) . . ?
B9A B12A B11A 60.15(13) . . ?
B13A B12A B11A 60.39(13) . . ?
B6A B12A B11A 107.37(16) . . ?
C10A B12A K1A 123.59(12) . . ?
B9A B12A K1A 120.35(12) . . ?
B13A B12A K1A 73.02(10) . . ?
B6A B12A K1A 176.56(14) . . ?
B11A B12A K1A 75.63(10) . . ?
C10A B12A H12A 121.0(10) . . ?
B9A B12A H12A 124.6(10) . . ?
B13A B12A H12A 118.7(10) . . ?
B6A B12A H12A 118.0(10) . . ?
B11A B12A H12A 128.8(10) . . ?
K1A B12A H12A 58.5(10) . . ?
C10A B13A B8A 104.25(15) . . ?
C10A B13A B12A 59.35(12) . . ?
B8A B13A B12A 111.08(16) . . ?
C10A B13A B7A 57.86(12) . . ?
B8A B13A B7A 60.98(13) . . ?
B12A B13A B7A 110.15(15) . . ?
C10A B13A B11A 102.20(15) . . ?
B8A B13A B11A 60.36(13) . . ?
B12A B13A B11A 60.30(13) . . ?
B7A B13A B11A 107.81(16) . . ?
C10A B13A K1A 126.52(12) . . ?
B8A B13A K1A 119.50(12) . . ?
B12A B13A K1A 76.37(10) . . ?
B7A B13A K1A 173.10(13) . . ?
B11A B13A K1A 77.16(10) . . ?
C10A B13A H13A 120.0(10) . . ?
B8A B13A H13A 125.1(10) . . ?
B12A B13A H13A 118.5(10) . . ?
B7A B13A H13A 117.0(10) . . ?
B11A B13A H13A 129.7(10) . . ?
K1A B13A H13A 56.6(10) . . ?
B2B C1B B3B 127.85(19) . . ?
B2B C1B B5B 78.16(14) . . ?
B3B C1B B5B 75.06(14) . . ?
B2B C1B Fe4A 76.47(11) . . ?
B3B C1B Fe4A 75.14(11) . . ?
B5B C1B Fe4A 114.26(13) . . ?
B2B C1B H1B 116.7(12) . . ?
B3B C1B H1B 115.4(12) . . ?
B5B C1B H1B 120.5(12) . . ?
Fe4A C1B H1B 125.1(12) . . ?
C1B B2B B6B 117.46(17) . . ?
C1B B2B B9B 112.23(16) . . ?
B6B B2B B9B 58.53(12) . . ?
C1B B2B B5B 55.53(12) . . ?
B6B B2B B5B 98.27(14) . . ?
B9B B2B B5B 58.66(12) . . ?
C1B B2B Fe4A 62.81(10) . . ?
B6B B2B Fe4A 65.74(10) . . ?
B9B B2B Fe4A 110.99(13) . . ?
B5B B2B Fe4A 95.45(11) . . ?
C1B B2B H2B 120.6(10) . . ?
B6B B2B H2B 118.3(10) . . ?
B9B B2B H2B 113.0(10) . . ?
B5B B2B H2B 131.0(10) . . ?
Fe4A B2B H2B 128.0(10) . . ?
C1B B3B B8B 114.71(17) . . ?
C1B B3B B7B 118.32(17) . . ?
B8B B3B B7B 59.14(13) . . ?
C1B B3B B5B 56.93(12) . . ?
B8B B3B B5B 60.11(12) . . ?
B7B B3B B5B 100.63(15) . . ?
C1B B3B Fe4A 63.35(10) . . ?
B8B B3B Fe4A 112.01(14) . . ?
B7B B3B Fe4A 65.19(10) . . ?
B5B B3B Fe4A 97.91(12) . . ?
C1B B3B H3B 119.9(10) . . ?
B8B B3B H3B 110.3(10) . . ?
B7B B3B H3B 118.2(10) . . ?
B5B B3B H3B 127.3(10) . . ?
Fe4A B3B H3B 129.2(10) . . ?
C1B B5B B11B 133.62(17) . . ?
C1B B5B B8B 100.96(14) . . ?
B11B B5B B8B 56.69(12) . . ?
C1B B5B B9B 99.23(14) . . ?
B11B B5B B9B 56.37(12) . . ?
B8B B5B B9B 103.33(15) . . ?
C1B B5B B3B 48.01(11) . . ?
B11B B5B B3B 105.62(15) . . ?
B8B B5B B3B 54.73(11) . . ?
B9B B5B B3B 118.81(15) . . ?
C1B B5B B2B 46.31(11) . . ?
B11B B5B B2B 105.16(15) . . ?
B8B B5B B2B 118.90(15) . . ?
B9B B5B B2B 54.44(11) . . ?
B3B B5B B2B 85.22(12) . . ?
C1B B5B K1C 140.79(13) . . ?
B11B B5B K1C 72.46(10) . . ?
B8B B5B K1C 66.86(9) . . ?
B9B B5B K1C 119.61(12) . . ?
B3B B5B K1C 103.09(11) . . ?
B2B B5B K1C 171.68(12) . . ?
C1B B5B H5B 110.8(10) . . ?
B11B B5B H5B 115.5(10) . . ?
B8B B5B H5B 120.4(10) . . ?
B9B B5B H5B 118.7(10) . . ?
B3B B5B H5B 121.1(10) . . ?
B2B B5B H5B 119.6(10) . . ?
K1C B5B H5B 56.5(10) . . ?
C10B B6B B9B 104.84(15) . . ?
C10B B6B B12B 60.23(12) . . ?
B9B B6B B12B 59.13(13) . . ?
C10B B6B B2B 116.22(16) . . ?
B9B B6B B2B 61.66(13) . . ?
B12B B6B B2B 115.42(16) . . ?
C10B B6B Fe4A 64.78(10) . . ?
B9B B6B Fe4A 114.65(14) . . ?
B12B B6B Fe4A 118.32(14) . . ?
B2B B6B Fe4A 67.48(10) . . ?
C10B B6B H6B 118.1(10) . . ?
B9B B6B H6B 124.1(10) . . ?
B12B B6B H6B 113.8(10) . . ?
B2B B6B H6B 119.1(10) . . ?
Fe4A B6B H6B 115.1(10) . . ?
C10B B7B B8B 103.94(15) . . ?
C10B B7B B13B 59.85(12) . . ?
B8B B7B B13B 58.41(13) . . ?
C10B B7B B3B 114.57(16) . . ?
B8B B7B B3B 60.38(13) . . ?
B13B B7B B3B 112.93(16) . . ?
C10B B7B Fe4A 65.59(10) . . ?
B8B B7B Fe4A 114.46(13) . . ?
B13B B7B Fe4A 118.61(13) . . ?
B3B B7B Fe4A 67.11(10) . . ?
C10B B7B H7B 122.0(11) . . ?
B8B B7B H7B 119.6(10) . . ?
B13B B7B H7B 112.5(10) . . ?
B3B B7B H7B 119.5(10) . . ?
Fe4A B7B H7B 119.0(10) . . ?
B13B B8B B11B 61.53(13) . . ?
B13B B8B B7B 60.87(13) . . ?
B11B B8B B7B 108.40(16) . . ?
B13B B8B B3B 115.20(16) . . ?
B11B B8B B3B 116.52(16) . . ?
B7B B8B B3B 60.48(12) . . ?
B13B B8B B5B 107.45(16) . . ?
B11B B8B B5B 58.59(13) . . ?
B7B B8B B5B 105.07(15) . . ?
B3B B8B B5B 65.16(13) . . ?
B13B B8B K1C 123.67(13) . . ?
B11B B8B K1C 79.89(11) . . ?
B7B B8B K1C 171.41(14) . . ?
B3B B8B K1C 118.38(13) . . ?
B5B B8B K1C 80.98(10) . . ?
B13B B8B H8B 117.5(11) . . ?
B11B B8B H8B 120.0(11) . . ?
B7B B8B H8B 122.2(11) . . ?
B3B B8B H8B 115.4(11) . . ?
B5B B8B H8B 125.8(11) . . ?
K1C B8B H8B 49.7(11) . . ?
B12B B9B B11B 61.21(13) . . ?
B12B B9B B6B 60.55(13) . . ?
B11B B9B B6B 107.94(16) . . ?
B12B B9B B2B 115.02(16) . . ?
B11B B9B B2B 118.24(16) . . ?
B6B B9B B2B 59.81(12) . . ?
B12B B9B B5B 107.10(15) . . ?
B11B B9B B5B 58.69(12) . . ?
B6B B9B B5B 104.84(15) . . ?
B2B B9B B5B 66.90(13) . . ?
B12B B9B H9B 120.5(11) . . ?
B11B B9B H9B 120.3(10) . . ?
B6B B9B H9B 123.9(10) . . ?
B2B B9B H9B 112.5(10) . . ?
B5B B9B H9B 123.3(11) . . ?
B7B C10B B6B 122.40(16) . . ?
B7B C10B B13B 62.79(13) . . ?
B6B C10B B13B 114.78(15) . . ?
B7B C10B B12B 115.57(15) . . ?
B6B C10B B12B 62.02(12) . . ?
B13B C10B B12B 60.93(12) . . ?
B7B C10B Fe4A 69.03(10) . . ?
B6B C10B Fe4A 69.92(10) . . ?
B13B C10B Fe4A 124.08(13) . . ?
B12B C10B Fe4A 124.30(13) . . ?
B7B C10B H10B 115.8(12) . . ?
B6B C10B H10B 114.3(12) . . ?
B13B C10B H10B 116.9(12) . . ?
B12B C10B H10B 115.8(12) . . ?
Fe4A C10B H10B 108.3(12) . . ?
B9B B11B B8B 116.66(17) . . ?
B9B B11B B12B 59.01(13) . . ?
B8B B11B B12B 108.36(16) . . ?
B9B B11B B13B 108.76(16) . . ?
B8B B11B B13B 58.40(13) . . ?
B12B B11B B13B 58.97(13) . . ?
B9B B11B B5B 64.94(13) . . ?
B8B B11B B5B 64.73(13) . . ?
B12B B11B B5B 110.27(16) . . ?
B13B B11B B5B 109.83(16) . . ?
B9B B11B K1C 130.32(13) . . ?
B8B B11B K1C 69.94(10) . . ?
B12B B11B K1C 170.55(13) . . ?
B13B B11B K1C 114.21(12) . . ?
B5B B11B K1C 77.73(11) . . ?
B9B B11B H11B 117.2(10) . . ?
B8B B11B H11B 118.1(10) . . ?
B12B B11B H11B 124.3(11) . . ?
B13B B11B H11B 124.8(10) . . ?
B5B B11B H11B 116.2(11) . . ?
K1C B11B H11B 52.6(10) . . ?
C10B B12B B9B 103.86(16) . . ?
C10B B12B B13B 59.30(12) . . ?
B9B B12B B13B 110.91(17) . . ?
C10B B12B B6B 57.75(12) . . ?
B9B B12B B6B 60.32(13) . . ?
B13B B12B B6B 109.71(16) . . ?
C10B B12B B11B 102.20(16) . . ?
B9B B12B B11B 59.78(13) . . ?
B13B B12B B11B 60.76(13) . . ?
B6B B12B B11B 106.67(17) . . ?
C10B B12B H12B 120.9(10) . . ?
B9B B12B H12B 124.6(10) . . ?
B13B B12B H12B 119.1(10) . . ?
B6B B12B H12B 117.8(10) . . ?
B11B B12B H12B 129.4(10) . . ?
C10B B13B B8B 103.80(16) . . ?
C10B B13B B12B 59.76(12) . . ?
B8B B13B B12B 110.85(17) . . ?
C10B B13B B7B 57.36(12) . . ?
B8B B13B B7B 60.71(13) . . ?
B12B B13B B7B 109.89(16) . . ?
C10B B13B B11B 102.17(15) . . ?
B8B B13B B11B 60.07(13) . . ?
B12B B13B B11B 60.27(13) . . ?
B7B B13B B11B 107.16(16) . . ?
C10B B13B H13B 121.7(11) . . ?
B8B B13B H13B 124.3(11) . . ?
B12B B13B H13B 118.8(11) . . ?
B7B B13B H13B 118.4(10) . . ?
B11B B13B H13B 128.4(10) . . ?
C1D Fe4C C1C 84.86(8) . . ?
C1D Fe4C C10C 151.26(8) . . ?
C1C Fe4C C10C 100.29(8) . . ?
C1D Fe4C C10D 100.15(8) . . ?
C1C Fe4C C10D 152.09(8) . . ?
C10C Fe4C C10D 88.47(8) . . ?
C1D Fe4C B7C 107.89(8) . . ?
C1C Fe4C B7C 84.16(8) . . ?
C10C Fe4C B7C 45.61(8) . . ?
C10D Fe4C B7C 119.38(8) . . ?
C1D Fe4C B7D 84.38(8) . . ?
C1C Fe4C B7D 108.97(8) . . ?
C10C Fe4C B7D 119.53(8) . . ?
C10D Fe4C B7D 45.27(8) . . ?
B7C Fe4C B7D 163.14(8) . . ?
C1D Fe4C B6D 82.09(8) . . ?
C1C Fe4C B6D 161.03(8) . . ?
C10C Fe4C B6D 85.01(8) . . ?
C10D Fe4C B6D 45.11(8) . . ?
B7C Fe4C B6D 86.82(9) . . ?
B7D Fe4C B6D 83.42(8) . . ?
C1D Fe4C B6C 161.51(8) . . ?
C1C Fe4C B6C 82.22(8) . . ?
C10C Fe4C B6C 45.37(8) . . ?
C10D Fe4C B6C 85.50(8) . . ?
B7C Fe4C B6C 83.93(8) . . ?
B7D Fe4C B6C 87.37(8) . . ?
B6D Fe4C B6C 113.39(8) . . ?
C1D Fe4C B3D 41.70(8) . . ?
C1C Fe4C B3D 82.47(8) . . ?
C10C Fe4C B3D 166.52(8) . . ?
C10D Fe4C B3D 83.37(8) . . ?
B7C Fe4C B3D 147.69(8) . . ?
B7D Fe4C B3D 47.77(8) . . ?
B6D Fe4C B3D 96.64(8) . . ?
B6C Fe4C B3D 122.91(8) . . ?
C1D Fe4C B3C 81.77(8) . . ?
C1C Fe4C B3C 41.47(8) . . ?
C10C Fe4C B3C 83.71(8) . . ?
C10D Fe4C B3C 166.11(8) . . ?
B7C Fe4C B3C 47.76(8) . . ?
B7D Fe4C B3C 148.24(8) . . ?
B6D Fe4C B3C 122.42(8) . . ?
B6C Fe4C B3C 96.99(8) . . ?
B3D Fe4C B3C 106.33(8) . . ?
C1D Fe4C B2D 40.93(8) . . ?
C1C Fe4C B2D 115.37(8) . . ?
C10C Fe4C B2D 114.35(8) . . ?
C10D Fe4C B2D 83.91(8) . . ?
B7C Fe4C B2D 84.01(8) . . ?
B7D Fe4C B2D 99.08(8) . . ?
B6D Fe4C B2D 46.87(8) . . ?
B6C Fe4C B2D 157.42(8) . . ?
B3D Fe4C B2D 75.51(8) . . ?
B3C Fe4C B2D 88.87(8) . . ?
C1D Fe4C B2C 115.86(8) . . ?
C1C Fe4C B2C 40.78(8) . . ?
C10C Fe4C B2C 83.80(8) . . ?
C10D Fe4C B2C 115.52(8) . . ?
B7C Fe4C B2C 98.71(8) . . ?
B7D Fe4C B2C 85.63(8) . . ?
B6D Fe4C B2C 157.92(8) . . ?
B6C Fe4C B2C 46.82(8) . . ?
B3D Fe4C B2C 90.04(8) . . ?
B3C Fe4C B2C 75.10(8) . . ?
B2D Fe4C B2C 154.62(9) . . ?
B2C C1C B3C 127.87(18) . . ?
B2C C1C B5C 78.38(14) . . ?
B3C C1C B5C 74.66(14) . . ?
B2C C1C Fe4C 76.41(12) . . ?
B3C C1C Fe4C 75.18(12) . . ?
B5C C1C Fe4C 113.95(13) . . ?
B2C C1C H1C 113.4(12) . . ?
B3C C1C H1C 118.7(12) . . ?
B5C C1C H1C 121.7(12) . . ?
Fe4C C1C H1C 124.3(12) . . ?
C1C B2C B6C 117.32(17) . . ?
C1C B2C B9C 112.09(16) . . ?
B6C B2C B9C 58.88(12) . . ?
C1C B2C B5C 55.54(12) . . ?
B6C B2C B5C 98.32(14) . . ?
B9C B2C B5C 58.48(12) . . ?
C1C B2C Fe4C 62.81(10) . . ?
B6C B2C Fe4C 65.31(10) . . ?
B9C B2C Fe4C 110.71(13) . . ?
B5C B2C Fe4C 95.20(11) . . ?
C1C B2C H2C 120.4(10) . . ?
B6C B2C H2C 119.0(10) . . ?
B9C B2C H2C 112.4(10) . . ?
B5C B2C H2C 129.8(10) . . ?
Fe4C B2C H2C 129.3(10) . . ?
C1C B3C B8C 115.15(17) . . ?
C1C B3C B7C 118.33(17) . . ?
B8C B3C B7C 58.88(12) . . ?
C1C B3C B5C 57.38(12) . . ?
B8C B3C B5C 60.18(12) . . ?
B7C B3C B5C 100.56(15) . . ?
C1C B3C Fe4C 63.35(11) . . ?
B8C B3C Fe4C 111.75(13) . . ?
B7C B3C Fe4C 65.02(10) . . ?
B5C B3C Fe4C 98.08(12) . . ?
C1C B3C H3C 120.3(10) . . ?
B8C B3C H3C 111.6(10) . . ?
B7C B3C H3C 116.7(10) . . ?
B5C B3C H3C 129.9(10) . . ?
Fe4C B3C H3C 126.8(10) . . ?
C1C B5C B11C 133.23(17) . . ?
C1C B5C B8C 100.87(15) . . ?
B11C B5C B8C 56.65(12) . . ?
C1C B5C B9C 98.92(15) . . ?
B11C B5C B9C 56.45(12) . . ?
B8C B5C B9C 103.47(15) . . ?
C1C B5C B3C 47.96(11) . . ?
B11C B5C B3C 105.50(15) . . ?
B8C B5C B3C 54.74(11) . . ?
B9C B5C B3C 118.77(15) . . ?
C1C B5C B2C 46.08(11) . . ?
B11C B5C B2C 105.00(15) . . ?
B8C B5C B2C 118.74(15) . . ?
B9C B5C B2C 54.34(11) . . ?
B3C B5C B2C 85.03(12) . . ?
C1C B5C H5C 110.4(11) . . ?
B11C B5C H5C 116.2(11) . . ?
B8C B5C H5C 122.7(11) . . ?
B9C B5C H5C 116.9(11) . . ?
B3C B5C H5C 122.5(11) . . ?
B2C B5C H5C 117.6(10) . . ?
C10C B6C B12C 60.01(12) . . ?
C10C B6C B9C 104.18(15) . . ?
B12C B6C B9C 58.59(13) . . ?
C10C B6C B2C 116.06(17) . . ?
B12C B6C B2C 114.97(17) . . ?
B9C B6C B2C 61.72(13) . . ?
C10C B6C Fe4C 64.59(10) . . ?
B12C B6C Fe4C 117.99(14) . . ?
B9C B6C Fe4C 114.75(14) . . ?
B2C B6C Fe4C 67.87(10) . . ?
C10C B6C H6C 121.0(10) . . ?
B12C B6C H6C 114.6(10) . . ?
B9C B6C H6C 122.1(10) . . ?
B2C B6C H6C 117.2(10) . . ?
Fe4C B6C H6C 116.4(10) . . ?
C10C B7C B8C 103.87(15) . . ?
C10C B7C B13C 59.73(12) . . ?
B8C B7C B13C 58.56(13) . . ?
C10C B7C B3C 113.98(16) . . ?
B8C B7C B3C 60.43(13) . . ?
B13C B7C B3C 112.88(16) . . ?
C10C B7C Fe4C 65.03(10) . . ?
B8C B7C Fe4C 114.68(14) . . ?
B13C B7C Fe4C 118.18(14) . . ?
B3C B7C Fe4C 67.22(10) . . ?
C10C B7C H7C 124.3(11) . . ?
B8C B7C H7C 118.4(11) . . ?
B13C B7C H7C 113.8(11) . . ?
B3C B7C H7C 117.7(11) . . ?
Fe4C B7C H7C 119.0(10) . . ?
B13C B8C B11C 61.27(13) . . ?
B13C B8C B7C 60.75(13) . . ?
B11C B8C B7C 108.21(16) . . ?
B13C B8C B3C 115.03(16) . . ?
B11C B8C B3C 116.20(16) . . ?
B7C B8C B3C 60.69(12) . . ?
B13C B8C B5C 107.09(16) . . ?
B11C B8C B5C 58.41(12) . . ?
B7C B8C B5C 105.23(15) . . ?
B3C B8C B5C 65.08(12) . . ?
B13C B8C H8C 118.0(10) . . ?
B11C B8C H8C 119.7(10) . . ?
B7C B8C H8C 122.8(10) . . ?
B3C B8C H8C 115.7(10) . . ?
B5C B8C H8C 125.2(10) . . ?
B12C B9C B11C 61.37(13) . . ?
B12C B9C B6C 60.28(13) . . ?
B11C B9C B6C 107.73(16) . . ?
B12C B9C B2C 114.40(16) . . ?
B11C B9C B2C 117.99(16) . . ?
B6C B9C B2C 59.40(12) . . ?
B12C B9C B5C 106.87(15) . . ?
B11C B9C B5C 58.33(12) . . ?
B6C B9C B5C 104.69(15) . . ?
B2C B9C B5C 67.18(13) . . ?
B12C B9C H9C 122.1(11) . . ?
B11C B9C H9C 122.0(11) . . ?
B6C B9C H9C 123.4(11) . . ?
B2C B9C H9C 111.0(11) . . ?
B5C B9C H9C 123.0(11) . . ?
B6C C10C B7C 123.15(16) . . ?
B6C C10C B13C 115.58(15) . . ?
B7C C10C B13C 62.60(13) . . ?
B6C C10C B12C 62.20(12) . . ?
B7C C10C B12C 115.87(16) . . ?
B13C C10C B12C 61.35(12) . . ?
B6C C10C Fe4C 70.04(10) . . ?
B7C C10C Fe4C 69.37(10) . . ?
B13C C10C Fe4C 124.40(13) . . ?
B12C C10C Fe4C 124.57(13) . . ?
B6C C10C H10C 115.7(13) . . ?
B7C C10C H10C 114.0(13) . . ?
B13C C10C H10C 115.0(13) . . ?
B12C C10C H10C 116.0(13) . . ?
Fe4C C10C H10C 108.8(13) . . ?
B9C B11C B8C 117.15(16) . . ?
B9C B11C B13C 108.82(16) . . ?
B8C B11C B13C 58.53(13) . . ?
B9C B11C B12C 58.52(13) . . ?
B8C B11C B12C 108.56(16) . . ?
B13C B11C B12C 59.17(13) . . ?
B9C B11C B5C 65.22(13) . . ?
B8C B11C B5C 64.93(13) . . ?
B13C B11C B5C 110.07(16) . . ?
B12C B11C B5C 110.04(16) . . ?
B9C B11C K1D 116.26(12) . . ?
B8C B11C K1D 116.18(12) . . ?
B13C B11C K1D 73.23(10) . . ?
B12C B11C K1D 73.47(10) . . ?
B5C B11C K1D 176.01(14) . . ?
B9C B11C H11C 113.8(10) . . ?
B8C B11C H11C 123.2(10) . . ?
B13C B11C H11C 123.7(10) . . ?
B12C B11C H11C 118.4(11) . . ?
B5C B11C H11C 120.1(10) . . ?
K1D B11C H11C 55.9(10) . . ?
C10C B12C B9C 104.45(15) . . ?
C10C B12C B13C 59.28(12) . . ?
B9C B12C B13C 111.18(17) . . ?
C10C B12C B6C 57.80(12) . . ?
B9C B12C B6C 61.13(13) . . ?
B13C B12C B6C 109.99(16) . . ?
C10C B12C B11C 102.02(15) . . ?
B9C B12C B11C 60.11(13) . . ?
B13C B12C B11C 60.39(13) . . ?
B6C B12C B11C 107.43(16) . . ?
C10C B12C K1D 125.31(12) . . ?
B9C B12C K1D 119.51(12) . . ?
B13C B12C K1D 74.80(10) . . ?
B6C B12C K1D 174.83(14) . . ?
B11C B12C K1D 76.46(10) . . ?
C10C B12C H12C 119.7(11) . . ?
B9C B12C H12C 126.6(11) . . ?
B13C B12C H12C 116.4(10) . . ?
B6C B12C H12C 119.0(11) . . ?
B11C B12C H12C 128.8(11) . . ?
K1D B12C H12C 56.1(10) . . ?
C10C B13C B8C 103.93(16) . . ?
C10C B13C B12C 59.37(12) . . ?
B8C B13C B12C 111.01(17) . . ?
C10C B13C B7C 57.66(12) . . ?
B8C B13C B7C 60.69(13) . . ?
B12C B13C B7C 109.91(16) . . ?
C10C B13C B11C 102.12(15) . . ?
B8C B13C B11C 60.20(13) . . ?
B12C B13C B11C 60.43(13) . . ?
B7C B13C B11C 107.35(16) . . ?
C10C B13C K1D 125.77(12) . . ?
B8C B13C K1D 119.84(12) . . ?
B12C B13C K1D 75.27(10) . . ?
B7C B13C K1D 174.48(13) . . ?
B11C B13C K1D 76.69(10) . . ?
C10C B13C H13C 120.3(10) . . ?
B8C B13C H13C 127.4(10) . . ?
B12C B13C H13C 115.3(11) . . ?
B7C B13C H13C 120.7(10) . . ?
B11C B13C H13C 127.4(10) . . ?
K1D B13C H13C 54.2(10) . . ?
B2D C1D B3D 127.80(18) . . ?
B2D C1D B5D 79.01(14) . . ?
B3D C1D B5D 74.56(14) . . ?
B2D C1D Fe4C 76.22(11) . . ?
B3D C1D Fe4C 74.88(11) . . ?
B5D C1D Fe4C 114.07(13) . . ?
B2D C1D H1D 117.6(13) . . ?
B3D C1D H1D 114.6(13) . . ?
B5D C1D H1D 121.2(13) . . ?
Fe4C C1D H1D 124.5(13) . . ?
C1D B2D B6D 116.94(17) . . ?
C1D B2D B9D 111.27(16) . . ?
B6D B2D B9D 58.88(12) . . ?
C1D B2D B5D 54.76(12) . . ?
B6D B2D B5D 97.66(14) . . ?
B9D B2D B5D 58.27(11) . . ?
C1D B2D Fe4C 62.85(10) . . ?
B6D B2D Fe4C 65.55(10) . . ?
B9D B2D Fe4C 110.98(13) . . ?
B5D B2D Fe4C 94.71(11) . . ?
C1D B2D H2D 121.7(10) . . ?
B6D B2D H2D 118.4(10) . . ?
B9D B2D H2D 111.7(10) . . ?
B5D B2D H2D 130.5(10) . . ?
Fe4C B2D H2D 129.6(10) . . ?
C1D B3D B8D 115.18(17) . . ?
C1D B3D B7D 118.72(17) . . ?
B8D B3D B7D 59.10(12) . . ?
C1D B3D B5D 56.95(12) . . ?
B8D B3D B5D 60.53(12) . . ?
B7D B3D B5D 100.98(15) . . ?
C1D B3D Fe4C 63.42(10) . . ?
B8D B3D Fe4C 112.32(13) . . ?
B7D B3D Fe4C 65.43(10) . . ?
B5D B3D Fe4C 98.07(12) . . ?
C1D B3D H3D 118.6(10) . . ?
B8D B3D H3D 112.5(10) . . ?
B7D B3D H3D 118.1(10) . . ?
B5D B3D H3D 129.1(10) . . ?
Fe4C B3D H3D 126.5(10) . . ?
C1D B5D B11D 134.04(17) . . ?
C1D B5D B9D 99.36(14) . . ?
B11D B5D B9D 56.57(12) . . ?
C1D B5D B8D 101.69(14) . . ?
B11D B5D B8D 56.43(12) . . ?
B9D B5D B8D 103.54(15) . . ?
C1D B5D B3D 48.50(11) . . ?
B11D B5D B3D 105.62(15) . . ?
B9D B5D B3D 119.26(15) . . ?
B8D B5D B3D 54.96(11) . . ?
C1D B5D B2D 46.24(11) . . ?
B11D B5D B2D 105.34(15) . . ?
B9D B5D B2D 54.52(11) . . ?
B8D B5D B2D 119.26(14) . . ?
B3D B5D B2D 85.47(12) . . ?
C1D B5D K1B 140.37(13) . 2_675 ?
B11D B5D K1B 74.38(10) . 2_675 ?
B9D B5D K1B 120.23(11) . 2_675 ?
B8D B5D K1B 69.13(9) . 2_675 ?
B3D B5D K1B 104.20(10) . 2_675 ?
B2D B5D K1B 170.11(11) . 2_675 ?
C1D B5D H5D 113.4(10) . . ?
B11D B5D H5D 112.5(10) . . ?
B9D B5D H5D 117.3(10) . . ?
B8D B5D H5D 118.7(10) . . ?
B3D B5D H5D 122.6(10) . . ?
B2D B5D H5D 121.4(10) . . ?
K1B B5D H5D 51.6(10) 2_675 . ?
C10D B6D B12D 60.36(12) . . ?
C10D B6D B9D 104.74(15) . . ?
B12D B6D B9D 59.00(13) . . ?
C10D B6D B2D 116.74(16) . . ?
B12D B6D B2D 115.78(16) . . ?
B9D B6D B2D 61.85(13) . . ?
C10D B6D Fe4C 65.11(10) . . ?
B12D B6D Fe4C 118.81(14) . . ?
B9D B6D Fe4C 114.71(14) . . ?
B2D B6D Fe4C 67.58(10) . . ?
C10D B6D H6D 119.7(10) . . ?
B12D B6D H6D 112.6(10) . . ?
B9D B6D H6D 121.8(10) . . ?
B2D B6D H6D 118.1(10) . . ?
Fe4C B6D H6D 117.1(10) . . ?
C10D B7D B8D 103.67(15) . . ?
C10D B7D B13D 59.78(12) . . ?
B8D B7D B13D 58.18(13) . . ?
C10D B7D B3D 113.87(16) . . ?
B8D B7D B3D 60.38(12) . . ?
B13D B7D B3D 112.45(15) . . ?
C10D B7D Fe4C 65.47(10) . . ?
B8D B7D Fe4C 114.37(13) . . ?
B13D B7D Fe4C 118.39(13) . . ?
B3D B7D Fe4C 66.79(10) . . ?
C10D B7D H7D 121.0(11) . . ?
B8D B7D H7D 121.6(11) . . ?
B13D B7D H7D 113.7(11) . . ?
B3D B7D H7D 120.4(11) . . ?
Fe4C B7D H7D 117.3(11) . . ?
B13D B8D B11D 61.38(13) . . ?
B13D B8D B7D 61.15(13) . . ?
B11D B8D B7D 108.45(16) . . ?
B13D B8D B3D 115.19(16) . . ?
B11D B8D B3D 115.92(16) . . ?
B7D B8D B3D 60.52(12) . . ?
B13D B8D B5D 107.14(15) . . ?
B11D B8D B5D 58.51(12) . . ?
B7D B8D B5D 104.73(15) . . ?
B3D B8D B5D 64.51(12) . . ?
B13D B8D K1B 125.55(13) . 2_675 ?
B11D B8D K1B 79.05(10) . 2_675 ?
B7D B8D K1B 172.33(14) . 2_675 ?
B3D B8D K1B 115.18(12) . 2_675 ?
B5D B8D K1B 77.54(10) . 2_675 ?
B13D B8D H8D 120.1(10) . . ?
B11D B8D H8D 122.1(10) . . ?
B7D B8D H8D 121.8(10) . . ?
B3D B8D H8D 113.0(10) . . ?
B5D B8D H8D 124.7(10) . . ?
K1B B8D H8D 52.7(10) 2_675 . ?
B12D B9D B11D 61.29(13) . . ?
B12D B9D B6D 60.20(13) . . ?
B11D B9D B6D 107.29(16) . . ?
B12D B9D B2D 114.53(16) . . ?
B11D B9D B2D 118.24(16) . . ?
B6D B9D B2D 59.27(12) . . ?
B12D B9D B5D 106.86(15) . . ?
B11D B9D B5D 58.47(12) . . ?
B6D B9D B5D 104.06(15) . . ?
B2D B9D B5D 67.22(12) . . ?
B12D B9D H9D 121.7(11) . . ?
B11D B9D H9D 123.3(10) . . ?
B6D B9D H9D 122.4(11) . . ?
B2D B9D H9D 110.1(10) . . ?
B5D B9D H9D 124.2(11) . . ?
B7D C10D B6D 122.97(16) . . ?
B7D C10D B13D 63.08(13) . . ?
B6D C10D B13D 115.18(15) . . ?
B7D C10D B12D 116.12(15) . . ?
B6D C10D B12D 62.29(13) . . ?
B13D C10D B12D 60.99(12) . . ?
B7D C10D Fe4C 69.26(10) . . ?
B6D C10D Fe4C 69.78(10) . . ?
B13D C10D Fe4C 124.45(13) . . ?
B12D C10D Fe4C 124.50(13) . . ?
B7D C10D H10D 113.8(12) . . ?
B6D C10D H10D 116.9(12) . . ?
B13D C10D H10D 113.1(12) . . ?
B12D C10D H10D 114.5(12) . . ?
Fe4C C10D H10D 111.0(12) . . ?
B8D B11D B9D 117.25(16) . . ?
B8D B11D B13D 58.56(13) . . ?
B9D B11D B13D 109.01(15) . . ?
B8D B11D B12D 108.59(15) . . ?
B9D B11D B12D 58.92(12) . . ?
B13D B11D B12D 59.03(13) . . ?
B8D B11D B5D 65.05(13) . . ?
B9D B11D B5D 64.96(13) . . ?
B13D B11D B5D 110.07(16) . . ?
B12D B11D B5D 110.07(15) . . ?
B8D B11D K1B 70.35(10) . 2_675 ?
B9D B11D K1B 126.81(12) . 2_675 ?
B13D B11D K1B 116.85(12) . 2_675 ?
B12D B11D K1B 174.18(13) . 2_675 ?
B5D B11D K1B 74.89(10) . 2_675 ?
B8D B11D H11D 117.8(10) . . ?
B9D B11D H11D 117.2(10) . . ?
B13D B11D H11D 124.1(10) . . ?
B12D B11D H11D 123.9(11) . . ?
B5D B11D H11D 116.8(11) . . ?
K1B B11D H11D 53.9(10) 2_675 . ?
C10D B12D B9D 103.84(16) . . ?
C10D B12D B13D 59.34(12) . . ?
B9D B12D B13D 110.80(17) . . ?
C10D B12D B6D 57.35(12) . . ?
B9D B12D B6D 60.80(13) . . ?
B13D B12D B6D 109.50(16) . . ?
C10D B12D B11D 101.57(15) . . ?
B9D B12D B11D 59.79(13) . . ?
B13D B12D B11D 60.29(13) . . ?
B6D B12D B11D 106.60(16) . . ?
C10D B12D H12D 119.0(10) . . ?
B9D B12D H12D 127.3(10) . . ?
B13D B12D H12D 116.7(10) . . ?
B6D B12D H12D 118.7(10) . . ?
B11D B12D H12D 130.3(10) . . ?
C10D B13D B8D 103.56(16) . . ?
C10D B13D B12D 59.67(12) . . ?
B8D B13D B12D 111.23(16) . . ?
C10D B13D B11D 102.09(15) . . ?
B8D B13D B11D 60.06(13) . . ?
B12D B13D B11D 60.69(13) . . ?
C10D B13D B7D 57.14(12) . . ?
B8D B13D B7D 60.67(13) . . ?
B12D B13D B7D 109.85(16) . . ?
B11D B13D B7D 107.08(16) . . ?
C10D B13D H13D 119.0(10) . . ?
B8D B13D H13D 127.8(10) . . ?
B12D B13D H13D 115.7(10) . . ?
B11D B13D H13D 129.5(10) . . ?
B7D B13D H13D 119.1(10) . . ?
O1A K1A O4A 159.93(4) . . ?
O1A K1A O6A 59.99(4) . . ?
O4A K1A O6A 117.77(4) . . ?
O1A K1A O2A 58.95(4) . . ?
O4A K1A O2A 118.84(4) . . ?
O6A K1A O2A 118.93(4) . . ?
O1A K1A O3A 113.99(4) . . ?
O4A K1A O3A 59.50(4) . . ?
O6A K1A O3A 157.54(4) . . ?
O2A K1A O3A 59.36(4) . . ?
O1A K1A O5A 113.84(4) . . ?
O4A K1A O5A 59.26(4) . . ?
O6A K1A O5A 58.58(4) . . ?
O2A K1A O5A 156.58(4) . . ?
O3A K1A O5A 113.00(4) . . ?
O1A K1A B13A 83.26(5) . . ?
O4A K1A B13A 116.60(5) . . ?
O6A K1A B13A 94.18(5) . . ?
O2A K1A B13A 79.99(5) . . ?
O3A K1A B13A 106.91(5) . . ?
O5A K1A B13A 122.68(5) . . ?
O1A K1A B12A 113.27(5) . . ?
O4A K1A B12A 86.25(5) . . ?
O6A K1A B12A 113.79(5) . . ?
O2A K1A B12A 90.89(5) . . ?
O3A K1A B12A 88.61(5) . . ?
O5A K1A B12A 111.68(5) . . ?
B13A K1A B12A 30.61(5) . . ?
O1A K1A B11A 102.70(5) . . ?
O4A K1A B11A 96.62(5) . . ?
O6A K1A B11A 83.57(5) . . ?
O2A K1A B11A 110.44(5) . . ?
O3A K1A B11A 118.58(5) . . ?
O5A K1A B11A 92.72(5) . . ?
B13A K1A B11A 30.80(5) . . ?
B12A K1A B11A 30.55(6) . . ?
O1A K1A H11A 104.9(4) . . ?
O4A K1A H11A 91.9(4) . . ?
O6A K1A H11A 70.4(4) . . ?
O2A K1A H11A 127.3(4) . . ?
O3A K1A H11A 130.2(4) . . ?
O5A K1A H11A 75.4(4) . . ?
B13A K1A H11A 47.4(4) . . ?
B12A K1A H11A 46.6(4) . . ?
B11A K1A H11A 18.1(4) . . ?
O1A K1A H12A 124.1(4) . . ?
O4A K1A H12A 73.4(4) . . ?
O6A K1A H12A 132.0(4) . . ?
O2A K1A H12A 85.2(4) . . ?
O3A K1A H12A 70.1(4) . . ?
O5A K1A H12A 114.1(4) . . ?
B13A K1A H12A 46.8(4) . . ?
B12A K1A H12A 19.0(4) . . ?
B11A K1A H12A 48.5(4) . . ?
H11A K1A H12A 62.5(5) . . ?
O1A K1A H13A 67.2(4) . . ?
O4A K1A H13A 131.6(4) . . ?
O6A K1A H13A 93.8(4) . . ?
O2A K1A H13A 63.8(4) . . ?
O3A K1A H13A 103.7(4) . . ?
O5A K1A H13A 137.0(4) . . ?
B13A K1A H13A 18.8(4) . . ?
B12A K1A H13A 46.2(4) . . ?
B11A K1A H13A 48.8(4) . . ?
H11A K1A H13A 63.8(6) . . ?
H12A K1A H13A 58.4(5) . . ?
O2B K1B O6B 119.44(4) . . ?
O2B K1B O3B 59.53(4) . . ?
O6B K1B O3B 157.11(4) . . ?
O2B K1B O4B 119.05(4) . . ?
O6B K1B O4B 117.51(4) . . ?
O3B K1B O4B 59.61(4) . . ?
O2B K1B O1B 58.86(4) . . ?
O6B K1B O1B 60.59(4) . . ?
O3B K1B O1B 113.62(4) . . ?
O4B K1B O1B 160.36(4) . . ?
O2B K1B O5B 158.35(4) . . ?
O6B K1B O5B 58.38(4) . . ?
O3B K1B O5B 113.11(4) . . ?
O4B K1B O5B 59.17(4) . . ?
O1B K1B O5B 114.63(4) . . ?
O2B K1B B8D 113.16(5) . 2_675 ?
O6B K1B B8D 82.10(5) . 2_675 ?
O3B K1B B8D 120.13(5) . 2_675 ?
O4B K1B B8D 94.09(5) . 2_675 ?
O1B K1B B8D 104.61(5) . 2_675 ?
O5B K1B B8D 88.30(5) . 2_675 ?
O2B K1B B11D 92.44(5) . 2_675 ?
O6B K1B B11D 112.18(5) . 2_675 ?
O3B K1B B11D 90.55(5) . 2_675 ?
O4B K1B B11D 85.14(5) . 2_675 ?
O1B K1B B11D 114.07(5) . 2_675 ?
O5B K1B B11D 108.43(5) . 2_675 ?
B8D K1B B11D 30.60(6) 2_675 2_675 ?
O2B K1B B5D 80.19(5) . 2_675 ?
O6B K1B B5D 93.90(5) . 2_675 ?
O3B K1B B5D 107.80(5) . 2_675 ?
O4B K1B B5D 115.74(5) . 2_675 ?
O1B K1B B5D 83.69(5) . 2_675 ?
O5B K1B B5D 120.82(5) . 2_675 ?
B8D K1B B5D 33.34(5) 2_675 2_675 ?
B11D K1B B5D 30.73(5) 2_675 2_675 ?
O6C K1C O3C 162.55(4) . . ?
O6C K1C O2C 118.28(4) . . ?
O3C K1C O2C 59.65(4) . . ?
O6C K1C O4C 119.62(4) . . ?
O3C K1C O4C 58.90(4) . . ?
O2C K1C O4C 118.53(4) . . ?
O6C K1C O1C 58.97(4) . . ?
O3C K1C O1C 115.07(4) . . ?
O2C K1C O1C 59.41(4) . . ?
O4C K1C O1C 158.15(4) . . ?
O6C K1C O5C 60.00(4) . . ?
O3C K1C O5C 115.03(4) . . ?
O2C K1C O5C 159.31(4) . . ?
O4C K1C O5C 59.66(4) . . ?
O1C K1C O5C 113.66(4) . . ?
O6C K1C B8B 101.49(5) . . ?
O3C K1C B8B 95.32(5) . . ?
O2C K1C B8B 107.60(5) . . ?
O4C K1C B8B 79.39(5) . . ?
O1C K1C B8B 122.42(5) . . ?
O5C K1C B8B 92.55(5) . . ?
O6C K1C B11B 97.38(5) . . ?
O3C K1C B11B 99.51(5) . . ?
O2C K1C B11B 83.93(5) . . ?
O4C K1C B11B 107.14(5) . . ?
O1C K1C B11B 94.44(5) . . ?
O5C K1C B11B 116.66(5) . . ?
B8B K1C B11B 30.17(5) . . ?
O6C K1C C19C 42.11(4) . . ?
O3C K1C C19C 136.99(5) . . ?
O2C K1C C19C 160.02(5) . . ?
O4C K1C C19C 78.94(4) . . ?
O1C K1C C19C 100.71(5) . . ?
O5C K1C C19C 22.94(4) . . ?
B8B K1C C19C 84.08(6) . . ?
B11B K1C C19C 100.74(5) . . ?
O6C K1C B5B 72.39(5) . . ?
O3C K1C B5B 125.05(5) . . ?
O2C K1C B5B 109.83(5) . . ?
O4C K1C B5B 105.45(5) . . ?
O1C K1C B5B 94.91(5) . . ?
O5C K1C B5B 89.67(5) . . ?
B8B K1C B5B 32.16(5) . . ?
B11B K1C B5B 29.81(6) . . ?
C19C K1C B5B 71.35(5) . . ?
O6C K1C H5B 54.6(4) . . ?
O3C K1C H5B 142.8(4) . . ?
O2C K1C H5B 114.2(4) . . ?
O4C K1C H5B 114.7(4) . . ?
O1C K1C H5B 83.0(4) . . ?
O5C K1C H5B 82.3(4) . . ?
B8B K1C H5B 49.4(4) . . ?
B11B K1C H5B 44.7(4) . . ?
C19C K1C H5B 60.9(4) . . ?
B5B K1C H5B 17.9(4) . . ?
O6C K1C H8B 112.1(4) . . ?
O3C K1C H8B 83.2(4) . . ?
O2C K1C H8B 111.1(4) . . ?
O4C K1C H8B 62.7(4) . . ?
O1C K1C H8B 139.1(4) . . ?
O5C K1C H8B 86.8(4) . . ?
B8B K1C H8B 17.1(4) . . ?
B11B K1C H8B 45.1(4) . . ?
C19C K1C H8B 84.9(4) . . ?
B5B K1C H8B 48.2(4) . . ?
H5B K1C H8B 64.4(6) . . ?
O6C K1C H11B 101.3(4) . . ?
O3C K1C H11B 93.7(4) . . ?
O2C K1C H11B 67.2(4) . . ?
O4C K1C H11B 118.0(4) . . ?
O1C K1C H11B 82.3(4) . . ?
O5C K1C H11B 133.1(4) . . ?
B8B K1C H11B 46.4(4) . . ?
B11B K1C H11B 17.3(4) . . ?
C19C K1C H11B 115.0(4) . . ?
B5B K1C H11B 43.9(4) . . ?
H5B K1C H11B 55.1(5) . . ?
H8B K1C H11B 59.4(6) . . ?
O3D K1D O2D 59.98(4) . . ?
O3D K1D O5D 118.64(4) . . ?
O2D K1D O5D 160.28(4) . . ?
O3D K1D O1D 119.09(4) . . ?
O2D K1D O1D 59.13(4) . . ?
O5D K1D O1D 117.75(4) . . ?
O3D K1D O6D 158.01(4) . . ?
O2D K1D O6D 114.07(4) . . ?
O5D K1D O6D 58.90(4) . . ?
O1D K1D O6D 58.86(4) . . ?
O3D K1D O4D 59.61(4) . . ?
O2D K1D O4D 115.06(4) . . ?
O5D K1D O4D 59.08(4) . . ?
O1D K1D O4D 156.74(4) . . ?
O6D K1D O4D 112.64(4) . . ?
O3D K1D B13C 75.11(5) . . ?
O2D K1D B13C 91.67(5) . . ?
O5D K1D B13C 107.20(5) . . ?
O1D K1D B13C 108.03(5) . . ?
O6D K1D B13C 126.88(5) . . ?
O4D K1D B13C 94.26(5) . . ?
O3D K1D B12C 99.52(5) . . ?
O2D K1D B12C 119.22(5) . . ?
O5D K1D B12C 80.45(5) . . ?
O1D K1D B12C 110.60(5) . . ?
O6D K1D B12C 101.37(5) . . ?
O4D K1D B12C 91.99(5) . . ?
B13C K1D B12C 29.93(5) . . ?
O3D K1D B11C 102.29(5) . . ?
O2D K1D B11C 94.28(5) . . ?
O5D K1D B11C 104.90(5) . . ?
O1D K1D B11C 83.72(5) . . ?
O6D K1D B11C 99.23(5) . . ?
O4D K1D B11C 119.54(5) . . ?
B13C K1D B11C 30.08(5) . . ?
B12C K1D B11C 30.07(6) . . ?
O3D K1D H11C 113.0(4) . . ?
O2D K1D H11C 87.8(4) . . ?
O5D K1D H11C 109.2(4) . . ?
O1D K1D H11C 66.2(4) . . ?
O6D K1D H11C 86.8(4) . . ?
O4D K1D H11C 137.0(4) . . ?
B13C K1D H11C 46.8(4) . . ?
B12C K1D H11C 45.5(4) . . ?
B11C K1D H11C 17.8(4) . . ?
O3D K1D H12C 102.7(4) . . ?
O2D K1D H12C 135.7(4) . . ?
O5D K1D H12C 63.7(4) . . ?
O1D K1D H12C 121.5(4) . . ?
O6D K1D H12C 95.3(4) . . ?
O4D K1D H12C 79.2(4) . . ?
B13C K1D H12C 44.2(4) . . ?
B12C K1D H12C 17.4(4) . . ?
B11C K1D H12C 46.8(4) . . ?
H11C K1D H12C 60.4(5) . . ?
O3D K1D H13C 57.3(4) . . ?
O2D K1D H13C 84.0(4) . . ?
O5D K1D H13C 112.3(4) . . ?
O1D K1D H13C 116.9(4) . . ?
O6D K1D H13C 144.7(4) . . ?
O4D K1D H13C 82.9(4) . . ?
B13C K1D H13C 18.0(4) . . ?
B12C K1D H13C 44.7(4) . . ?
B11C K1D H13C 47.3(4) . . ?
H11C K1D H13C 62.8(6) . . ?
H12C K1D H13C 55.1(5) . . ?
O2A C11A C22A 108.60(16) . . ?
O2A C11A H11Z 110.0 . . ?
C22A C11A H11Z 110.0 . . ?
O2A C11A H11Y 110.0 . . ?
C22A C11A H11Y 110.0 . . ?
H11Z C11A H11Y 108.4 . . ?
O2A C12A C13A 108.84(16) . . ?
O2A C12A H12E 109.9 . . ?
C13A C12A H12E 109.9 . . ?
O2A C12A H12F 109.9 . . ?
C13A C12A H12F 109.9 . . ?
H12E C12A H12F 108.3 . . ?
O3A C13A C12A 108.59(16) . . ?
O3A C13A H13E 110.0 . . ?
C12A C13A H13E 110.0 . . ?
O3A C13A H13F 110.0 . . ?
C12A C13A H13F 110.0 . . ?
H13E C13A H13F 108.4 . . ?
O3A C14A C15A 108.85(15) . . ?
O3A C14A H14A 109.9 . . ?
C15A C14A H14A 109.9 . . ?
O3A C14A H14B 109.9 . . ?
C15A C14A H14B 109.9 . . ?
H14A C14A H14B 108.3 . . ?
O4A C15A C14A 108.76(16) . . ?
O4A C15A H15A 109.9 . . ?
C14A C15A H15A 109.9 . . ?
O4A C15A H15B 109.9 . . ?
C14A C15A H15B 109.9 . . ?
H15A C15A H15B 108.3 . . ?
O4A C16A C17A 108.60(16) . . ?
O4A C16A H16A 110.0 . . ?
C17A C16A H16A 110.0 . . ?
O4A C16A H16B 110.0 . . ?
C17A C16A H16B 110.0 . . ?
H16A C16A H16B 108.4 . . ?
O5A C17A C16A 108.55(16) . . ?
O5A C17A H17A 110.0 . . ?
C16A C17A H17A 110.0 . . ?
O5A C17A H17B 110.0 . . ?
C16A C17A H17B 110.0 . . ?
H17A C17A H17B 108.4 . . ?
O5A C18A C19A 108.46(17) . . ?
O5A C18A H18A 110.0 . . ?
C19A C18A H18A 110.0 . . ?
O5A C18A H18B 110.0 . . ?
C19A C18A H18B 110.0 . . ?
H18A C18A H18B 108.4 . . ?
O6A C19A C18A 109.09(17) . . ?
O6A C19A H19A 109.9 . . ?
C18A C19A H19A 109.9 . . ?
O6A C19A H19B 109.9 . . ?
C18A C19A H19B 109.9 . . ?
H19A C19A H19B 108.3 . . ?
O6A C20A C21A 108.73(15) . . ?
O6A C20A H20A 109.9 . . ?
C21A C20A H20A 109.9 . . ?
O6A C20A H20B 109.9 . . ?
C21A C20A H20B 109.9 . . ?
H20A C20A H20B 108.3 . . ?
O1A C21A C20A 107.54(16) . . ?
O1A C21A H21A 110.2 . . ?
C20A C21A H21A 110.2 . . ?
O1A C21A H21B 110.2 . . ?
C20A C21A H21B 110.2 . . ?
H21A C21A H21B 108.5 . . ?
O1A C22A C11A 108.15(16) . . ?
O1A C22A H22A 110.1 . . ?
C11A C22A H22A 110.1 . . ?
O1A C22A H22B 110.1 . . ?
C11A C22A H22B 110.1 . . ?
H22A C22A H22B 108.4 . . ?
C22A O1A C21A 111.46(15) . . ?
C22A O1A K1A 115.52(11) . . ?
C21A O1A K1A 110.91(11) . . ?
C12A O2A C11A 111.96(15) . . ?
C12A O2A K1A 116.70(11) . . ?
C11A O2A K1A 116.90(11) . . ?
C13A O3A C14A 111.62(14) . . ?
C13A O3A K1A 110.27(11) . . ?
C14A O3A K1A 108.98(11) . . ?
C16A O4A C15A 111.22(15) . . ?
C16A O4A K1A 119.37(11) . . ?
C15A O4A K1A 119.23(11) . . ?
C18A O5A C17A 111.94(15) . . ?
C18A O5A K1A 113.02(11) . . ?
C17A O5A K1A 109.26(11) . . ?
C19A O6A C20A 112.32(15) . . ?
C19A O6A K1A 117.90(11) . . ?
C20A O6A K1A 115.49(11) . . ?
O1B C11B C12B 108.22(16) . . ?
O1B C11B H11E 110.1 . . ?
C12B C11B H11E 110.1 . . ?
O1B C11B H11F 110.1 . . ?
C12B C11B H11F 110.1 . . ?
H11E C11B H11F 108.4 . . ?
O2B C12B C11B 108.41(16) . . ?
O2B C12B H12G 110.0 . . ?
C11B C12B H12G 110.0 . . ?
O2B C12B H12H 110.0 . . ?
C11B C12B H12H 110.0 . . ?
H12G C12B H12H 108.4 . . ?
O2B C13B C14B 108.41(16) . . ?
O2B C13B H13G 110.0 . . ?
C14B C13B H13G 110.0 . . ?
O2B C13B H13H 110.0 . . ?
C14B C13B H13H 110.0 . . ?
H13G C13B H13H 108.4 . . ?
O3B C14B C13B 109.03(16) . . ?
O3B C14B H14C 109.9 . . ?
C13B C14B H14C 109.9 . . ?
O3B C14B H14D 109.9 . . ?
C13B C14B H14D 109.9 . . ?
H14C C14B H14D 108.3 . . ?
O3B C15B C16B 109.02(18) . . ?
O3B C15B H15C 109.9 . . ?
C16B C15B H15C 109.9 . . ?
O3B C15B H15D 109.9 . . ?
C16B C15B H15D 109.9 . . ?
H15C C15B H15D 108.3 . . ?
O4B C16B C15B 109.94(17) . . ?
O4B C16B H16C 109.7 . . ?
C15B C16B H16C 109.7 . . ?
O4B C16B H16D 109.7 . . ?
C15B C16B H16D 109.7 . . ?
H16C C16B H16D 108.2 . . ?
O4B C17B C18B 109.64(16) . . ?
O4B C17B H17C 109.7 . . ?
C18B C17B H17C 109.7 . . ?
O4B C17B H17D 109.7 . . ?
C18B C17B H17D 109.7 . . ?
H17C C17B H17D 108.2 . . ?
O5B C18B C17B 108.05(17) . . ?
O5B C18B H18C 110.1 . . ?
C17B C18B H18C 110.1 . . ?
O5B C18B H18D 110.1 . . ?
C17B C18B H18D 110.1 . . ?
H18C C18B H18D 108.4 . . ?
O5B C19B C20B 108.42(16) . . ?
O5B C19B H19C 110.0 . . ?
C20B C19B H19C 110.0 . . ?
O5B C19B H19D 110.0 . . ?
C20B C19B H19D 110.0 . . ?
H19C C19B H19D 108.4 . . ?
O6B C20B C19B 108.53(16) . . ?
O6B C20B H20C 110.0 . . ?
C19B C20B H20C 110.0 . . ?
O6B C20B H20D 110.0 . . ?
C19B C20B H20D 110.0 . . ?
H20C C20B H20D 108.4 . . ?
O6B C21B C22B 109.35(16) . . ?
O6B C21B H21C 109.8 . . ?
C22B C21B H21C 109.8 . . ?
O6B C21B H21D 109.8 . . ?
C22B C21B H21D 109.8 . . ?
H21C C21B H21D 108.3 . . ?
O1B C22B C21B 108.55(16) . . ?
O1B C22B H22C 110.0 . . ?
C21B C22B H22C 110.0 . . ?
O1B C22B H22D 110.0 . . ?
C21B C22B H22D 110.0 . . ?
H22C C22B H22D 108.4 . . ?
C11B O1B C22B 111.76(14) . . ?
C11B O1B K1B 111.41(11) . . ?
C22B O1B K1B 108.94(11) . . ?
C13B O2B C12B 111.75(15) . . ?
C13B O2B K1B 118.17(11) . . ?
C12B O2B K1B 119.47(11) . . ?
C15B O3B C14B 111.76(16) . . ?
C15B O3B K1B 112.63(11) . . ?
C14B O3B K1B 111.79(11) . . ?
C16B O4B C17B 111.73(15) . . ?
C16B O4B K1B 116.38(12) . . ?
C17B O4B K1B 117.22(11) . . ?
C18B O5B C19B 111.53(15) . . ?
C18B O5B K1B 110.94(11) . . ?
C19B O5B K1B 114.53(11) . . ?
C21B O6B C20B 111.70(15) . . ?
C21B O6B K1B 114.85(11) . . ?
C20B O6B K1B 118.53(11) . . ?
O1C C11C C12C 108.62(17) . . ?
O1C C11C H11G 110.0 . . ?
C12C C11C H11G 110.0 . . ?
O1C C11C H11H 110.0 . . ?
C12C C11C H11H 110.0 . . ?
H11G C11C H11H 108.3 . . ?
O2C C12C C11C 109.17(17) . . ?
O2C C12C H12I 109.8 . . ?
C11C C12C H12I 109.8 . . ?
O2C C12C H12J 109.8 . . ?
C11C C12C H12J 109.8 . . ?
H12I C12C H12J 108.3 . . ?
O2C C13C C14C 109.29(17) . . ?
O2C C13C H13I 109.8 . . ?
C14C C13C H13I 109.8 . . ?
O2C C13C H13J 109.8 . . ?
C14C C13C H13J 109.8 . . ?
H13I C13C H13J 108.3 . . ?
O3C C14C C13C 108.18(17) . . ?
O3C C14C H14E 110.1 . . ?
C13C C14C H14E 110.1 . . ?
O3C C14C H14F 110.1 . . ?
C13C C14C H14F 110.1 . . ?
H14E C14C H14F 108.4 . . ?
O3C C15C C16C 108.14(16) . . ?
O3C C15C H15E 110.1 . . ?
C16C C15C H15E 110.1 . . ?
O3C C15C H15F 110.1 . . ?
C16C C15C H15F 110.1 . . ?
H15E C15C H15F 108.4 . . ?
O4C C16C C15C 108.48(16) . . ?
O4C C16C H16E 110.0 . . ?
C15C C16C H16E 110.0 . . ?
O4C C16C H16F 110.0 . . ?
C15C C16C H16F 110.0 . . ?
H16E C16C H16F 108.4 . . ?
O4C C17C C18C 108.32(16) . . ?
O4C C17C H17E 110.0 . . ?
C18C C17C H17E 110.0 . . ?
O4C C17C H17F 110.0 . . ?
C18C C17C H17F 110.0 . . ?
H17E C17C H17F 108.4 . . ?
O5C C18C C17C 109.14(15) . . ?
O5C C18C H18E 109.9 . . ?
C17C C18C H18E 109.9 . . ?
O5C C18C H18F 109.9 . . ?
C17C C18C H18F 109.9 . . ?
H18E C18C H18F 108.3 . . ?
O5C C19C C20C 109.11(16) . . ?
O5C C19C K1C 50.98(9) . . ?
C20C C19C K1C 83.92(11) . . ?
O5C C19C H19E 109.9 . . ?
C20C C19C H19E 109.9 . . ?
K1C C19C H19E 160.3 . . ?
O5C C19C H19F 109.9 . . ?
C20C C19C H19F 109.9 . . ?
K1C C19C H19F 78.5 . . ?
H19E C19C H19F 108.3 . . ?
O6C C20C C19C 108.59(16) . . ?
O6C C20C H20E 110.0 . . ?
C19C C20C H20E 110.0 . . ?
O6C C20C H20F 110.0 . . ?
C19C C20C H20F 110.0 . . ?
H20E C20C H20F 108.4 . . ?
O6C C21C C22C 108.60(17) . . ?
O6C C21C H21E 110.0 . . ?
C22C C21C H21E 110.0 . . ?
O6C C21C H21F 110.0 . . ?
C22C C21C H21F 110.0 . . ?
H21E C21C H21F 108.4 . . ?
O1C C22C C21C 109.06(17) . . ?
O1C C22C H22E 109.9 . . ?
C21C C22C H22E 109.9 . . ?
O1C C22C H22F 109.9 . . ?
C21C C22C H22F 109.9 . . ?
H22E C22C H22F 108.3 . . ?
C22C O1C C11C 111.51(15) . . ?
C22C O1C K1C 113.13(11) . . ?
C11C O1C K1C 113.16(11) . . ?
C13C O2C C12C 112.69(15) . . ?
C13C O2C K1C 116.56(11) . . ?
C12C O2C K1C 117.13(12) . . ?
C14C O3C C15C 112.11(15) . . ?
C14C O3C K1C 112.30(11) . . ?
C15C O3C K1C 112.96(11) . . ?
C16C O4C C17C 112.69(15) . . ?
C16C O4C K1C 118.15(11) . . ?
C17C O4C K1C 116.48(11) . . ?
C18C O5C C19C 111.11(14) . . ?
C18C O5C K1C 111.73(11) . . ?
C19C O5C K1C 106.08(11) . . ?
C20C O6C C21C 112.15(15) . . ?
C20C O6C K1C 119.32(11) . . ?
C21C O6C K1C 120.32(11) . . ?
O1D C11D C12D 108.67(16) . . ?
O1D C11D H11I 110.0 . . ?
C12D C11D H11I 110.0 . . ?
O1D C11D H11J 110.0 . . ?
C12D C11D H11J 110.0 . . ?
H11I C11D H11J 108.3 . . ?
O2D C12D C11D 107.72(17) . . ?
O2D C12D H12K 110.2 . . ?
C11D C12D H12K 110.2 . . ?
O2D C12D H12L 110.2 . . ?
C11D C12D H12L 110.2 . . ?
H12K C12D H12L 108.5 . . ?
O2D C13D C14D 108.18(16) . . ?
O2D C13D H13K 110.1 . . ?
C14D C13D H13K 110.1 . . ?
O2D C13D H13L 110.1 . . ?
C14D C13D H13L 110.1 . . ?
H13K C13D H13L 108.4 . . ?
O3D C14D C13D 108.09(16) . . ?
O3D C14D H14G 110.1 . . ?
C13D C14D H14G 110.1 . . ?
O3D C14D H14H 110.1 . . ?
C13D C14D H14H 110.1 . . ?
H14G C14D H14H 108.4 . . ?
O3D C15D C16D 107.86(16) . . ?
O3D C15D H15G 110.1 . . ?
C16D C15D H15G 110.1 . . ?
O3D C15D H15H 110.1 . . ?
C16D C15D H15H 110.1 . . ?
H15G C15D H15H 108.4 . . ?
O4D C16D C15D 109.45(16) . . ?
O4D C16D H16G 109.8 . . ?
C15D C16D H16G 109.8 . . ?
O4D C16D H16H 109.8 . . ?
C15D C16D H16H 109.8 . . ?
H16G C16D H16H 108.2 . . ?
O4D C17D C18D 108.82(16) . . ?
O4D C17D H17G 109.9 . . ?
C18D C17D H17G 109.9 . . ?
O4D C17D H17H 109.9 . . ?
C18D C17D H17H 109.9 . . ?
H17G C17D H17H 108.3 . . ?
O5D C18D C17D 108.84(16) . . ?
O5D C18D H18G 109.9 . . ?
C17D C18D H18G 109.9 . . ?
O5D C18D H18H 109.9 . . ?
C17D C18D H18H 109.9 . . ?
H18G C18D H18H 108.3 . . ?
O5D C19D C20D 109.24(17) . . ?
O5D C19D H19G 109.8 . . ?
C20D C19D H19G 109.8 . . ?
O5D C19D H19H 109.8 . . ?
C20D C19D H19H 109.8 . . ?
H19G C19D H19H 108.3 . . ?
O6D C20D C19D 109.47(17) . . ?
O6D C20D H20G 109.8 . . ?
C19D C20D H20G 109.8 . . ?
O6D C20D H20H 109.8 . . ?
C19D C20D H20H 109.8 . . ?
H20G C20D H20H 108.2 . . ?
O6D C21D C22D 108.64(17) . . ?
O6D C21D H21G 110.0 . . ?
C22D C21D H21G 110.0 . . ?
O6D C21D H21H 110.0 . . ?
C22D C21D H21H 110.0 . . ?
H21G C21D H21H 108.3 . . ?
O1D C22D C21D 109.01(16) . . ?
O1D C22D H22G 109.9 . . ?
C21D C22D H22G 109.9 . . ?
O1D C22D H22H 109.9 . . ?
C21D C22D H22H 109.9 . . ?
H22G C22D H22H 108.3 . . ?
C11D O1D C22D 112.69(15) . . ?
C11D O1D K1D 116.13(11) . . ?
C22D O1D K1D 117.82(11) . . ?
C12D O2D C13D 112.04(15) . . ?
C12D O2D K1D 114.57(11) . . ?
C13D O2D K1D 109.98(11) . . ?
C14D O3D C15D 112.85(14) . . ?
C14D O3D K1D 117.99(11) . . ?
C15D O3D K1D 118.83(11) . . ?
C17D O4D C16D 111.77(15) . . ?
C17D O4D K1D 109.55(11) . . ?
C16D O4D K1D 109.49(11) . . ?
C19D O5D C18D 111.88(15) . . ?
C19D O5D K1D 118.93(11) . . ?
C18D O5D K1D 118.43(11) . . ?
C20D O6D C21D 111.01(15) . . ?
C20D O6D K1D 112.10(11) . . ?
C21D O6D K1D 112.41(11) . . ?

loop_
_geom_bond_atom_site_label_1
_geom_bond_atom_site_label_2
_geom_bond_distance
_geom_bond_site_symmetry_2
_geom_bond_publ_flag
Fe4A C1B 2.0679(19) . ?
Fe4A C1A 2.0772(19) . ?
Fe4A C10A 2.1350(19) . ?
Fe4A C10B 2.149(2) . ?
Fe4A B7A 2.203(2) . ?
Fe4A B7B 2.204(2) . ?
Fe4A B6A 2.223(2) . ?
Fe4A B6B 2.231(2) . ?
Fe4A B3B 2.236(2) . ?
Fe4A B3A 2.248(2) . ?
Fe4A B2B 2.260(2) . ?
Fe4A B2A 2.267(2) . ?
C1A B2A 1.530(3) . ?
C1A B3A 1.536(3) . ?
C1A B5A 1.738(3) . ?
C1A H1A 0.96(2) . ?
B2A B6A 1.781(3) . ?
B2A B9A 1.813(3) . ?
B2A B5A 2.060(3) . ?
B2A H2A 1.124(19) . ?
B3A B8A 1.793(3) . ?
B3A B7A 1.800(3) . ?
B3A B5A 2.001(3) . ?
B3A H3A 1.09(2) . ?
B5A B11A 1.801(3) . ?
B5A B8A 1.903(3) . ?
B5A B9A 1.920(3) . ?
B5A H5A 1.08(2) . ?
B6A C10A 1.687(3) . ?
B6A B12A 1.764(3) . ?
B6A B9A 1.769(3) . ?
B6A H6A 1.100(19) . ?
B7A C10A 1.685(3) . ?
B7A B13A 1.762(3) . ?
B7A B8A 1.769(3) . ?
B7A H7A 1.039(19) . ?
B8A B13A 1.724(3) . ?
B8A B11A 1.761(3) . ?
B8A H8A 1.03(2) . ?
B9A B12A 1.730(3) . ?
B9A B11A 1.758(3) . ?
B9A H9A 1.10(2) . ?
C10A B13A 1.721(3) . ?
C10A B12A 1.723(3) . ?
C10A H10A 0.93(2) . ?
B11A B12A 1.777(3) . ?
B11A B13A 1.778(3) . ?
B11A K1A 3.386(2) . ?
B11A H11A 1.094(19) . ?
B12A B13A 1.759(3) . ?
B12A K1A 3.357(2) . ?
B12A H12A 1.12(2) . ?
B13A K1A 3.304(2) . ?
B13A H13A 1.099(19) . ?
C1B B2B 1.517(3) . ?
C1B B3B 1.534(3) . ?
C1B B5B 1.729(3) . ?
C1B H1B 0.93(2) . ?
B2B B6B 1.783(3) . ?
B2B B9B 1.815(3) . ?
B2B B5B 2.053(3) . ?
B2B H2B 1.104(19) . ?
B3B B8B 1.794(3) . ?
B3B B7B 1.796(3) . ?
B3B B5B 1.994(3) . ?
B3B H3B 1.09(2) . ?
B5B B11B 1.798(3) . ?
B5B B8B 1.905(3) . ?
B5B B9B 1.906(3) . ?
B5B K1C 3.534(2) . ?
B5B H5B 1.13(2) . ?
B6B C10B 1.689(3) . ?
B6B B9B 1.759(3) . ?
B6B B12B 1.763(3) . ?
B6B H6B 1.088(19) . ?
B7B C10B 1.680(3) . ?
B7B B8B 1.771(3) . ?
B7B B13B 1.774(3) . ?
B7B H7B 1.092(19) . ?
B8B B13B 1.730(3) . ?
B8B B11B 1.760(3) . ?
B8B K1C 3.290(2) . ?
B8B H8B 1.05(2) . ?
B9B B12B 1.738(3) . ?
B9B B11B 1.752(3) . ?
B9B H9B 1.09(2) . ?
C10B B13B 1.725(3) . ?
C10B B12B 1.733(3) . ?
C10B H10B 0.94(2) . ?
B11B B12B 1.777(3) . ?
B11B B13B 1.785(3) . ?
B11B K1C 3.448(2) . ?
B11B H11B 1.09(2) . ?
B12B B13B 1.753(3) . ?
B12B H12B 1.11(2) . ?
B13B H13B 1.09(2) . ?
Fe4C C1D 2.0655(19) . ?
Fe4C C1C 2.0721(19) . ?
Fe4C C10C 2.1343(19) . ?
Fe4C C10D 2.146(2) . ?
Fe4C B7C 2.203(2) . ?
Fe4C B7D 2.206(2) . ?
Fe4C B6D 2.220(2) . ?
Fe4C B6C 2.221(2) . ?
Fe4C B3D 2.230(2) . ?
Fe4C B3C 2.241(2) . ?
Fe4C B2D 2.254(2) . ?
Fe4C B2C 2.264(2) . ?
C1C B2C 1.521(3) . ?
C1C B3C 1.535(3) . ?
C1C B5C 1.741(3) . ?
C1C H1C 0.94(2) . ?
B2C B6C 1.782(3) . ?
B2C B9C 1.824(3) . ?
B2C B5C 2.069(3) . ?
B2C H2C 1.10(2) . ?
B3C B8C 1.795(3) . ?
B3C B7C 1.800(3) . ?
B3C B5C 1.994(3) . ?
B3C H3C 1.13(2) . ?
B5C B11C 1.794(3) . ?
B5C B8C 1.907(3) . ?
B5C B9C 1.913(3) . ?
B5C H5C 1.06(2) . ?
B6C C10C 1.682(3) . ?
B6C B12C 1.758(3) . ?
B6C B9C 1.773(3) . ?
B6C H6C 1.14(2) . ?
B7C C10C 1.682(3) . ?
B7C B8C 1.767(3) . ?
B7C B13C 1.768(3) . ?
B7C H7C 1.05(2) . ?
B8C B13C 1.729(3) . ?
B8C B11C 1.759(3) . ?
B8C H8C 1.106(19) . ?
B9C B12C 1.728(3) . ?
B9C B11C 1.756(3) . ?
B9C H9C 1.05(2) . ?
C10C B13C 1.720(3) . ?
C10C B12C 1.721(3) . ?
C10C H10C 0.88(2) . ?
B11C B13C 1.777(3) . ?
B11C B12C 1.778(3) . ?
B11C K1D 3.450(2) . ?
B11C H11C 1.10(2) . ?
B12C B13C 1.755(3) . ?
B12C K1D 3.402(2) . ?
B12C H12C 1.06(2) . ?
B13C K1D 3.395(2) . ?
B13C H13C 1.10(2) . ?
C1D B2D 1.521(3) . ?
C1D B3D 1.537(3) . ?
C1D B5D 1.720(3) . ?
C1D H1D 0.86(2) . ?
B2D B6D 1.780(3) . ?
B2D B9D 1.826(3) . ?
B2D B5D 2.067(3) . ?
B2D H2D 1.115(19) . ?
B3D B8D 1.794(3) . ?
B3D B7D 1.796(3) . ?
B3D B5D 1.978(3) . ?
B3D H3D 1.09(2) . ?
B5D B11D 1.794(3) . ?
B5D B9D 1.907(3) . ?
B5D B8D 1.907(3) . ?
B5D K1B 3.389(2) 2_675 ?
B5D H5D 1.08(2) . ?
B6D C10D 1.676(3) . ?
B6D B12D 1.762(3) . ?
B6D B9D 1.773(3) . ?
B6D H6D 1.120(19) . ?
B7D C10D 1.676(3) . ?
B7D B8D 1.771(3) . ?
B7D B13D 1.779(3) . ?
B7D H7D 1.03(2) . ?
B8D B13D 1.726(3) . ?
B8D B11D 1.753(3) . ?
B8D K1B 3.243(2) 2_675 ?
B8D H8D 1.121(19) . ?
B9D B12D 1.741(3) . ?
B9D B11D 1.756(3) . ?
B9D H9D 1.07(2) . ?
C10D B13D 1.724(3) . ?
C10D B12D 1.730(3) . ?
C10D H10D 0.93(2) . ?
B11D B13D 1.776(3) . ?
B11D B12D 1.783(3) . ?
B11D K1B 3.381(2) 2_675 ?
B11D H11D 1.079(19) . ?
B12D B13D 1.753(3) . ?
B12D H12D 1.15(2) . ?
B13D H13D 1.09(2) . ?
K1A O1A 2.7909(14) . ?
K1A O4A 2.7975(14) . ?
K1A O6A 2.8421(14) . ?
K1A O2A 2.8514(14) . ?
K1A O3A 2.8774(14) . ?
K1A O5A 2.8898(15) . ?
K1A H11A 2.913(19) . ?
K1A H12A 2.933(19) . ?
K1A H13A 2.850(19) . ?
K1B O2B 2.8107(14) . ?
K1B O6B 2.8363(14) . ?
K1B O3B 2.8378(14) . ?
K1B O4B 2.8385(14) . ?
K1B O1B 2.8409(15) . ?
K1B O5B 2.8733(14) . ?
K1B B8D 3.243(2) 2_675 ?
K1B B11D 3.381(2) 2_675 ?
K1B B5D 3.389(2) 2_675 ?
K1C O6C 2.7776(14) . ?
K1C O3C 2.8201(14) . ?
K1C O2C 2.8327(14) . ?
K1C O4C 2.8369(14) . ?
K1C O1C 2.8478(14) . ?
K1C O5C 2.8540(14) . ?
K1C C19C 3.530(2) . ?
K1C H5B 3.059(19) . ?
K1C H8B 2.73(2) . ?
K1C H11B 2.918(19) . ?
K1D O3D 2.7916(14) . ?
K1D O2D 2.7970(14) . ?
K1D O5D 2.8320(14) . ?
K1D O1D 2.8548(14) . ?
K1D O6D 2.8638(14) . ?
K1D O4D 2.8864(15) . ?
K1D H11C 2.977(19) . ?
K1D H12C 2.945(19) . ?
K1D H13C 2.89(2) . ?
C11A O2A 1.425(2) . ?
C11A C22A 1.495(3) . ?
C11A H11Z 0.9900 . ?
C11A H11Y 0.9900 . ?
C12A O2A 1.417(2) . ?
C12A C13A 1.494(3) . ?
C12A H12E 0.9900 . ?
C12A H12F 0.9900 . ?
C13A O3A 1.424(2) . ?
C13A H13E 0.9900 . ?
C13A H13F 0.9900 . ?
C14A O3A 1.434(2) . ?
C14A C15A 1.495(3) . ?
C14A H14A 0.9900 . ?
C14A H14B 0.9900 . ?
C15A O4A 1.426(2) . ?
C15A H15A 0.9900 . ?
C15A H15B 0.9900 . ?
C16A O4A 1.424(2) . ?
C16A C17A 1.497(3) . ?
C16A H16A 0.9900 . ?
C16A H16B 0.9900 . ?
C17A O5A 1.429(2) . ?
C17A H17A 0.9900 . ?
C17A H17B 0.9900 . ?
C18A O5A 1.421(2) . ?
C18A C19A 1.494(3) . ?
C18A H18A 0.9900 . ?
C18A H18B 0.9900 . ?
C19A O6A 1.414(2) . ?
C19A H19A 0.9900 . ?
C19A H19B 0.9900 . ?
C20A O6A 1.428(2) . ?
C20A C21A 1.490(3) . ?
C20A H20A 0.9900 . ?
C20A H20B 0.9900 . ?
C21A O1A 1.430(2) . ?
C21A H21A 0.9900 . ?
C21A H21B 0.9900 . ?
C22A O1A 1.423(2) . ?
C22A H22A 0.9900 . ?
C22A H22B 0.9900 . ?
C11B O1B 1.424(2) . ?
C11B C12B 1.497(3) . ?
C11B H11E 0.9900 . ?
C11B H11F 0.9900 . ?
C12B O2B 1.427(2) . ?
C12B H12G 0.9900 . ?
C12B H12H 0.9900 . ?
C13B O2B 1.424(2) . ?
C13B C14B 1.493(3) . ?
C13B H13G 0.9900 . ?
C13B H13H 0.9900 . ?
C14B O3B 1.429(2) . ?
C14B H14C 0.9900 . ?
C14B H14D 0.9900 . ?
C15B O3B 1.421(3) . ?
C15B C16B 1.486(3) . ?
C15B H15C 0.9900 . ?
C15B H15D 0.9900 . ?
C16B O4B 1.419(2) . ?
C16B H16C 0.9900 . ?
C16B H16D 0.9900 . ?
C17B O4B 1.429(2) . ?
C17B C18B 1.490(3) . ?
C17B H17C 0.9900 . ?
C17B H17D 0.9900 . ?
C18B O5B 1.420(2) . ?
C18B H18C 0.9900 . ?
C18B H18D 0.9900 . ?
C19B O5B 1.423(2) . ?
C19B C20B 1.496(3) . ?
C19B H19C 0.9900 . ?
C19B H19D 0.9900 . ?
C20B O6B 1.428(2) . ?
C20B H20C 0.9900 . ?
C20B H20D 0.9900 . ?
C21B O6B 1.420(2) . ?
C21B C22B 1.492(3) . ?
C21B H21C 0.9900 . ?
C21B H21D 0.9900 . ?
C22B O1B 1.426(2) . ?
C22B H22C 0.9900 . ?
C22B H22D 0.9900 . ?
C11C O1C 1.427(2) . ?
C11C C12C 1.496(3) . ?
C11C H11G 0.9900 . ?
C11C H11H 0.9900 . ?
C12C O2C 1.428(2) . ?
C12C H12I 0.9900 . ?
C12C H12J 0.9900 . ?
C13C O2C 1.415(2) . ?
C13C C14C 1.502(3) . ?
C13C H13I 0.9900 . ?
C13C H13J 0.9900 . ?
C14C O3C 1.416(2) . ?
C14C H14E 0.9900 . ?
C14C H14F 0.9900 . ?
C15C O3C 1.424(2) . ?
C15C C16C 1.498(3) . ?
C15C H15E 0.9900 . ?
C15C H15F 0.9900 . ?
C16C O4C 1.418(2) . ?
C16C H16E 0.9900 . ?
C16C H16F 0.9900 . ?
C17C O4C 1.421(2) . ?
C17C C18C 1.493(3) . ?
C17C H17E 0.9900 . ?
C17C H17F 0.9900 . ?
C18C O5C 1.427(2) . ?
C18C H18E 0.9900 . ?
C18C H18F 0.9900 . ?
C19C O5C 1.431(2) . ?
C19C C20C 1.501(3) . ?
C19C H19E 0.9900 . ?
C19C H19F 0.9900 . ?
C20C O6C 1.419(2) . ?
C20C H20E 0.9900 . ?
C20C H20F 0.9900 . ?
C21C O6C 1.420(2) . ?
C21C C22C 1.496(3) . ?
C21C H21E 0.9900 . ?
C21C H21F 0.9900 . ?
C22C O1C 1.422(2) . ?
C22C H22E 0.9900 . ?
C22C H22F 0.9900 . ?
C11D O1D 1.416(2) . ?
C11D C12D 1.501(3) . ?
C11D H11I 0.9900 . ?
C11D H11J 0.9900 . ?
C12D O2D 1.416(2) . ?
C12D H12K 0.9900 . ?
C12D H12L 0.9900 . ?
C13D O2D 1.431(2) . ?
C13D C14D 1.494(3) . ?
C13D H13K 0.9900 . ?
C13D H13L 0.9900 . ?
C14D O3D 1.423(2) . ?
C14D H14G 0.9900 . ?
C14D H14H 0.9900 . ?
C15D O3D 1.427(2) . ?
C15D C16D 1.494(3) . ?
C15D H15G 0.9900 . ?
C15D H15H 0.9900 . ?
C16D O4D 1.425(2) . ?
C16D H16G 0.9900 . ?
C16D H16H 0.9900 . ?
C17D O4D 1.424(2) . ?
C17D C18D 1.492(3) . ?
C17D H17G 0.9900 . ?
C17D H17H 0.9900 . ?
C18D O5D 1.425(2) . ?
C18D H18G 0.9900 . ?
C18D H18H 0.9900 . ?
C19D O5D 1.425(2) . ?
C19D C20D 1.491(3) . ?
C19D H19G 0.9900 . ?
C19D H19H 0.9900 . ?
C20D O6D 1.421(2) . ?
C20D H20G 0.9900 . ?
C20D H20H 0.9900 . ?
C21D O6D 1.426(2) . ?
C21D C22D 1.495(3) . ?
C21D H21G 0.9900 . ?
C21D H21H 0.9900 . ?
C22D O1D 1.426(2) . ?
C22D H22G 0.9900 . ?
C22D H22H 0.9900 . ?
